data_4345358
loop_
_publ_author_name
'Botezat, Olga'
'van Leusen, Jan'
'Kravtsov, Victor Ch'
'K\"ogerler, Paul'
'Baca, Svetlana G.'

_publ_section_title
;
 Ultralarge 3d/4f Coordination Wheels: From Carboxylate/Amino
 Alcohol-Supported {Fe4Ln2} to {Fe18Ln6} Rings.
;
_journal_issue 4
_journal_name_full 'Inorganic chemistry'
_journal_page_first 1814
_journal_page_last 1822
_journal_paper_doi 10.1021/acs.inorgchem.6b02100
_journal_volume 56
_journal_year 2017
_chemical_formula_sum 'C206 H444 Fe18 N45 O110.5 Tb6'
_chemical_formula_weight 7278.88
_chemical_name_systematic
; 
 ? 
;
_space_group_IT_number 2
_symmetry_cell_setting triclinic
_symmetry_space_group_name_Hall '-P 1'
_symmetry_space_group_name_H-M 'P -1'
_atom_sites_solution_hydrogens geom
_atom_sites_solution_primary direct
_atom_sites_solution_secondary difmap
_audit_creation_method SHELXL-97
_cell_angle_alpha 78.1690(10)
_cell_angle_beta 81.1040(10)
_cell_angle_gamma 78.1610(10)
_cell_formula_units_Z 1
_cell_length_a 15.7331(6)
_cell_length_b 22.8661(8)
_cell_length_c 24.5683(9)
_cell_measurement_reflns_used 4697
_cell_measurement_temperature 100(2)
_cell_measurement_theta_max 20.16
_cell_measurement_theta_min 2.17
_cell_volume 8408.1(5)
_computing_cell_refinement 'Bruker SAINT'
_computing_data_collection 'Bruker APEX2'
_computing_data_reduction 'Bruker SAINT'
_computing_molecular_graphics 'Bruker SHELXTL'
_computing_publication_material 'Bruker SHELXTL'
_computing_structure_refinement 'SHELXL-97 (Sheldrick, 2008)'
_computing_structure_solution 'SHELXS-97 (Sheldrick, 2008)'
_diffrn_ambient_temperature 100(2)
_diffrn_measured_fraction_theta_full 0.999
_diffrn_measured_fraction_theta_max 0.999
_diffrn_measurement_device_type 'Bruker APEX-II CCD'
_diffrn_measurement_method '\f and \w scans'
_diffrn_radiation_monochromator graphite
_diffrn_radiation_source 'fine-focus sealed tube'
_diffrn_radiation_type MoK\a
_diffrn_radiation_wavelength 0.71073
_diffrn_reflns_av_R_equivalents 0.0937
_diffrn_reflns_av_sigmaI/netI 0.1036
_diffrn_reflns_limit_h_max 18
_diffrn_reflns_limit_h_min -18
_diffrn_reflns_limit_k_max 27
_diffrn_reflns_limit_k_min -27
_diffrn_reflns_limit_l_max 29
_diffrn_reflns_limit_l_min -29
_diffrn_reflns_number 93450
_diffrn_reflns_theta_full 25.00
_diffrn_reflns_theta_max 25.00
_diffrn_reflns_theta_min 1.71
_exptl_absorpt_coefficient_mu 2.073
_exptl_absorpt_correction_T_max 0.8195
_exptl_absorpt_correction_T_min 0.7890
_exptl_absorpt_correction_type multi-scan
_exptl_absorpt_process_details sadabs
_exptl_crystal_colour yellow
_exptl_crystal_density_diffrn 1.438
_exptl_crystal_density_method 'not measured'
_exptl_crystal_description block
_exptl_crystal_F_000 3737
_exptl_crystal_size_max 0.12
_exptl_crystal_size_mid 0.10
_exptl_crystal_size_min 0.10
_refine_diff_density_max 1.645
_refine_diff_density_min -1.236
_refine_diff_density_rms 0.163
_refine_ls_extinction_method none
_refine_ls_goodness_of_fit_ref 1.015
_refine_ls_hydrogen_treatment constr
_refine_ls_matrix_type full
_refine_ls_number_parameters 1929
_refine_ls_number_reflns 29594
_refine_ls_number_restraints 272
_refine_ls_restrained_S_all 1.016
_refine_ls_R_factor_all 0.0950
_refine_ls_R_factor_gt 0.0579
_refine_ls_shift/su_max 0.001
_refine_ls_shift/su_mean 0.000
_refine_ls_structure_factor_coef Fsqd
_refine_ls_weighting_details 'calc w=1/[\s^2^(Fo^2^)+(0.0723P)^2^+33.0754P] where P=(Fo^2^+2Fc^2^)/3'
_refine_ls_weighting_scheme calc
_refine_ls_wR_factor_gt 0.1463
_refine_ls_wR_factor_ref 0.1710
_reflns_number_gt 19863
_reflns_number_total 29594
_reflns_threshold_expression >2sigma(I)
_cod_data_source_file ic6b02100_si_013.cif
_cod_data_source_block o402asb
_cod_depositor_comments
;
The following automatic conversions were performed:

'_symmetry_cell_setting' value 'Triclinic' changed to 'triclinic'
according to
/home/data/users/saulius/crontab/automatic-downloads/current/ACS/lib/dictionaries/cif_core.dic
dictionary named 'cif_core.dic' version 2.4.2 from 2011-04-26.

Automatic conversion script
Id: cif_fix_values 4973 2017-02-22 13:04:09Z antanas 
;
_cod_original_sg_symbol_H-M P-1
_cod_original_formula_sum 'C206 H444 Fe18 N45 O110.50 Tb6'
_cod_database_code 4345358

loop_
_symmetry_equiv_pos_as_xyz
'x, y, z'
'-x, -y, -z'

loop_
_atom_site_label
_atom_site_type_symbol
_atom_site_fract_x
_atom_site_fract_y
_atom_site_fract_z
_atom_site_U_iso_or_equiv
_atom_site_adp_type
_atom_site_occupancy
_atom_site_symmetry_multiplicity
_atom_site_calc_flag
_atom_site_refinement_flags
_atom_site_disorder_assembly
_atom_site_disorder_group
Tb1 Tb 0.59320(3) 0.150149(17) 0.401916(16) 0.01902(11) Uani 1 1 d . . .
Tb2 Tb 0.70705(3) 0.579643(17) 0.049655(17) 0.02128(11) Uani 1 1 d . A .
Tb3 Tb 1.12768(3) 0.912226(17) 0.161328(16) 0.01952(11) Uani 1 1 d . A .
Fe1 Fe 0.62319(8) 0.24321(5) 0.27784(5) 0.0192(3) Uani 1 1 d . . .
Fe2 Fe 0.62846(9) 0.38320(5) 0.23441(5) 0.0228(3) Uani 1 1 d . A .
Fe3 Fe 0.76911(8) 0.45184(5) 0.15137(5) 0.0228(3) Uani 1 1 d . A .
Fe4 Fe 0.78147(8) 0.70364(5) 0.06594(5) 0.0185(3) Uani 1 1 d . A .
Fe5 Fe 0.94959(8) 0.72981(5) 0.10771(5) 0.0194(3) Uani 1 1 d . A .
Fe6 Fe 0.97261(8) 0.81773(5) 0.18874(5) 0.0201(3) Uani 1 1 d . A .
Fe7 Fe 1.24005(8) 0.90741(5) 0.26905(5) 0.0198(3) Uani 1 1 d . A .
Fe8 Fe 1.21942(8) 0.87755(5) 0.40149(5) 0.0195(3) Uani 1 1 d . A .
Fe9 Fe 1.35572(8) 0.79748(5) 0.48474(5) 0.0218(3) Uani 1 1 d . . .
C1 C 0.6731(6) 0.0020(4) 0.3978(4) 0.025(2) Uani 1 1 d . . .
C2 C 0.7520(6) -0.0410(4) 0.3757(4) 0.029(2) Uani 1 1 d . . .
H2 H 0.7590 -0.0290 0.3340 0.035 Uiso 1 1 calc R . .
C3 C 0.7405(7) -0.1078(4) 0.3890(5) 0.047(3) Uani 1 1 d . . .
H3A H 0.7910 -0.1325 0.3707 0.071 Uiso 1 1 calc R . .
H3B H 0.6870 -0.1114 0.3750 0.071 Uiso 1 1 calc R . .
H3C H 0.7362 -0.1220 0.4296 0.071 Uiso 1 1 calc R . .
C4 C 0.8355(6) -0.0333(4) 0.3956(5) 0.043(3) Uani 1 1 d . . .
H4A H 0.8393 0.0099 0.3885 0.065 Uiso 1 1 calc R . .
H4B H 0.8863 -0.0555 0.3754 0.065 Uiso 1 1 calc R . .
H4C H 0.8345 -0.0492 0.4359 0.065 Uiso 1 1 calc R . .
C5 C 0.5361(6) 0.1411(4) 0.2762(4) 0.025(2) Uani 1 1 d . . .
C6 C 0.5058(6) 0.1009(4) 0.2440(4) 0.030(2) Uani 1 1 d . . .
H6 H 0.5204 0.1152 0.2030 0.036 Uiso 1 1 calc R . .
C7 C 0.4084(7) 0.1059(6) 0.2572(5) 0.056(3) Uani 1 1 d . . .
H7A H 0.3876 0.0819 0.2349 0.084 Uiso 1 1 calc R . .
H7B H 0.3803 0.1486 0.2481 0.084 Uiso 1 1 calc R . .
H7C H 0.3938 0.0906 0.2971 0.084 Uiso 1 1 calc R . .
C8 C 0.5532(7) 0.0362(4) 0.2598(4) 0.041(3) Uani 1 1 d . . .
H8A H 0.6164 0.0354 0.2544 0.062 Uiso 1 1 calc R . .
H8B H 0.5389 0.0108 0.2361 0.062 Uiso 1 1 calc R . .
H8C H 0.5349 0.0206 0.2991 0.062 Uiso 1 1 calc R . .
C9 C 0.4991(8) 0.6011(5) 0.0302(5) 0.051(3) Uani 1 1 d . A .
C10 C 0.4115(10) 0.6387(8) 0.0484(6) 0.104(6) Uani 1 1 d D . .
H10 H 0.3753 0.6154 0.0338 0.124 Uiso 0.608(5) 1 calc PR A 1
H10Y H 0.4284 0.6785 0.0483 0.124 Uiso 0.392(5) 1 calc PR A 2
C11 C 0.3908(14) 0.6915(9) 0.0112(10) 0.074(6) Uani 0.608(5) 1 d PDU A 1
H11A H 0.3427 0.7186 0.0289 0.112 Uiso 0.608(5) 1 calc PR A 1
H11B H 0.3727 0.6823 -0.0221 0.112 Uiso 0.608(5) 1 calc PR A 1
H11C H 0.4420 0.7113 0.0003 0.112 Uiso 0.608(5) 1 calc PR A 1
C11' C 0.3516(17) 0.6549(16) 0.0107(12) 0.065(6) Uani 0.392(5) 1 d PDU A 2
H11D H 0.3328 0.6185 0.0051 0.097 Uiso 0.392(5) 1 calc PR A 2
H11E H 0.3782 0.6751 -0.0250 0.097 Uiso 0.392(5) 1 calc PR A 2
H11F H 0.3010 0.6827 0.0251 0.097 Uiso 0.392(5) 1 calc PR A 2
C12 C 0.3793(8) 0.6205(6) 0.1079(5) 0.064(4) Uani 1 1 d . A .
H12A H 0.3296 0.6510 0.1188 0.095 Uiso 1 1 calc R . .
H12B H 0.4262 0.6173 0.1309 0.095 Uiso 1 1 calc R . .
H12C H 0.3608 0.5811 0.1134 0.095 Uiso 1 1 calc R . .
C13 C 0.6976(6) 0.7177(4) -0.0378(4) 0.025(2) Uani 1 1 d . A .
C14 C 0.6666(6) 0.7570(4) -0.0908(4) 0.033(2) Uani 1 1 d D . .
H14 H 0.6988 0.7919 -0.1009 0.040 Uiso 0.608(5) 1 calc PR A 1
H14' H 0.6406 0.7973 -0.0799 0.040 Uiso 0.392(5) 1 d PR A 2
C15 C 0.5698(8) 0.7828(8) -0.0821(7) 0.056(4) Uani 0.664(16) 1 d PDU A 1
H15A H 0.5365 0.7495 -0.0735 0.084 Uiso 0.664(16) 1 calc PR A 1
H15B H 0.5523 0.8103 -0.1163 0.084 Uiso 0.664(16) 1 calc PR A 1
H15C H 0.5580 0.8051 -0.0509 0.084 Uiso 0.664(16) 1 calc PR A 1
C15' C 0.5911(16) 0.7364(14) -0.1088(14) 0.051(4) Uani 0.336(16) 1 d PDU A 2
H15D H 0.6113 0.6962 -0.1192 0.076 Uiso 0.336(16) 1 calc PR A 2
H15E H 0.5695 0.7654 -0.1411 0.076 Uiso 0.336(16) 1 calc PR A 2
H15F H 0.5438 0.7341 -0.0778 0.076 Uiso 0.336(16) 1 calc PR A 2
C16 C 0.6878(12) 0.7219(7) -0.1392(6) 0.046(3) Uani 0.608(5) 1 d PDU A 1
H16A H 0.7508 0.7065 -0.1445 0.069 Uiso 0.608(5) 1 calc PR A 1
H16B H 0.6699 0.7488 -0.1735 0.069 Uiso 0.608(5) 1 calc PR A 1
H16C H 0.6562 0.6877 -0.1306 0.069 Uiso 0.608(5) 1 calc PR A 1
C16' C 0.7457(13) 0.7691(11) -0.1318(9) 0.047(4) Uani 0.392(5) 1 d PDU A 2
H16D H 0.7895 0.7785 -0.1121 0.071 Uiso 0.392(5) 1 calc PR A 2
H16E H 0.7284 0.8036 -0.1613 0.071 Uiso 0.392(5) 1 calc PR A 2
H16F H 0.7707 0.7331 -0.1486 0.071 Uiso 0.392(5) 1 calc PR A 2
C17 C 1.2601(7) 0.9100(6) 0.0406(5) 0.064(4) Uani 1 1 d D . .
C18 C 1.3612(8) 0.9002(6) 0.0384(7) 0.056(3) Uani 0.608(5) 1 d PDU A 1
H18 H 1.3752 0.9006 0.0767 0.067 Uiso 0.608(5) 1 calc PR A 1
C18' C 1.3398(12) 0.8751(9) 0.0083(10) 0.054(3) Uani 0.392(5) 1 d PDU A 2
H18' H 1.3359 0.8849 -0.0329 0.065 Uiso 0.392(5) 1 calc PR A 2
C19 C 1.3933(12) 0.8353(7) 0.0262(8) 0.056(3) Uani 0.608(5) 1 d PDU A 1
H19A H 1.3997 0.8364 -0.0143 0.084 Uiso 0.608(5) 1 calc PR A 1
H19B H 1.3507 0.8096 0.0449 0.084 Uiso 0.608(5) 1 calc PR A 1
H19C H 1.4499 0.8187 0.0404 0.084 Uiso 0.608(5) 1 calc PR A 1
C19' C 1.358(2) 0.8057(10) 0.0292(13) 0.055(4) Uani 0.392(5) 1 d PDU A 2
H19D H 1.3794 0.7970 0.0659 0.082 Uiso 0.392(5) 1 calc PR A 2
H19E H 1.4021 0.7864 0.0025 0.082 Uiso 0.392(5) 1 calc PR A 2
H19F H 1.3038 0.7897 0.0324 0.082 Uiso 0.392(5) 1 calc PR A 2
C20 C 1.4106(11) 0.9450(8) -0.0038(8) 0.057(3) Uani 0.608(5) 1 d PDU A 1
H20A H 1.4732 0.9279 -0.0077 0.085 Uiso 0.608(5) 1 calc PR A 1
H20B H 1.4015 0.9835 0.0098 0.085 Uiso 0.608(5) 1 calc PR A 1
H20C H 1.3885 0.9522 -0.0402 0.085 Uiso 0.608(5) 1 calc PR A 1
C20' C 1.4098(17) 0.9053(14) 0.0236(13) 0.055(3) Uani 0.392(5) 1 d PDU A 2
H20D H 1.3991 0.9488 0.0080 0.082 Uiso 0.392(5) 1 calc PR A 2
H20E H 1.4679 0.8866 0.0082 0.082 Uiso 0.392(5) 1 calc PR A 2
H20F H 1.4071 0.8996 0.0645 0.082 Uiso 0.392(5) 1 calc PR A 2
C21 C 1.2693(6) 1.0040(4) 0.1683(3) 0.0222(19) Uani 1 1 d . . .
C22 C 1.3177(6) 1.0548(4) 0.1376(3) 0.027(2) Uani 1 1 d . . .
H22 H 1.3071 1.0866 0.1617 0.032 Uiso 1 1 calc R . .
C23 C 1.2834(7) 1.0844(4) 0.0820(4) 0.042(3) Uani 1 1 d . . .
H23A H 1.2872 1.0534 0.0591 0.063 Uiso 1 1 calc R . .
H23B H 1.3185 1.1148 0.0622 0.063 Uiso 1 1 calc R . .
H23C H 1.2222 1.1042 0.0888 0.063 Uiso 1 1 calc R . .
C24 C 1.4154(6) 1.0304(4) 0.1307(4) 0.035(2) Uani 1 1 d . . .
H24A H 1.4343 1.0110 0.1673 0.053 Uiso 1 1 calc R . .
H24B H 1.4468 1.0639 0.1145 0.053 Uiso 1 1 calc R . .
H24C H 1.4280 1.0005 0.1058 0.053 Uiso 1 1 calc R . .
C25 C 0.3782(6) 0.1381(4) 0.4158(4) 0.029(2) Uani 1 1 d . . .
H25A H 0.3854 0.1314 0.3766 0.035 Uiso 1 1 calc R . .
H25B H 0.3148 0.1487 0.4278 0.035 Uiso 1 1 calc R . .
C26 C 0.4157(6) 0.0802(4) 0.4527(4) 0.029(2) Uani 1 1 d . . .
H26A H 0.3895 0.0808 0.4919 0.034 Uiso 1 1 calc R . .
H26B H 0.4009 0.0450 0.4408 0.034 Uiso 1 1 calc R . .
C27 C 0.3960(6) 0.2103(4) 0.4720(4) 0.028(2) Uani 1 1 d . . .
H27A H 0.3372 0.2018 0.4881 0.034 Uiso 1 1 calc R . .
H27B H 0.3932 0.2548 0.4658 0.034 Uiso 1 1 calc R . .
C28 C 0.4612(6) 0.1793(4) 0.5133(4) 0.030(2) Uani 1 1 d . . .
H28A H 0.4490 0.1988 0.5469 0.036 Uiso 1 1 calc R . .
H28B H 0.4568 0.1359 0.5253 0.036 Uiso 1 1 calc R . .
C29 C 0.3990(6) 0.2405(4) 0.3709(4) 0.028(2) Uani 1 1 d . . .
H29A H 0.3407 0.2645 0.3808 0.034 Uiso 1 1 calc R . .
H29B H 0.3969 0.2243 0.3368 0.034 Uiso 1 1 calc R . .
C30 C 0.4681(6) 0.2817(4) 0.3592(4) 0.030(2) Uani 1 1 d . . .
H30A H 0.4561 0.3134 0.3258 0.036 Uiso 1 1 calc R . .
H30B H 0.4646 0.3023 0.3914 0.036 Uiso 1 1 calc R . .
C31 C 0.7675(6) 0.1532(3) 0.2337(3) 0.024(2) Uani 1 1 d . . .
H31A H 0.8274 0.1411 0.2154 0.029 Uiso 1 1 calc R . .
H31B H 0.7298 0.1274 0.2250 0.029 Uiso 1 1 calc R . .
C32 C 0.7689(6) 0.1429(4) 0.2968(3) 0.024(2) Uani 1 1 d . . .
H32A H 0.7723 0.0991 0.3123 0.029 Uiso 1 1 calc R . .
H32B H 0.8216 0.1555 0.3049 0.029 Uiso 1 1 calc R . .
C33 C 0.7973(6) 0.2590(4) 0.2091(4) 0.026(2) Uani 1 1 d . . .
H33A H 0.7887 0.2927 0.1768 0.031 Uiso 1 1 calc R . .
H33B H 0.8578 0.2364 0.2033 0.031 Uiso 1 1 calc R . .
C34 C 0.7854(5) 0.2849(4) 0.2622(4) 0.0224(19) Uani 1 1 d . . .
H34A H 0.8079 0.2529 0.2929 0.027 Uiso 1 1 calc R . .
H34B H 0.8190 0.3182 0.2565 0.027 Uiso 1 1 calc R . .
C35 C 0.7034(6) 0.2241(4) 0.1554(3) 0.026(2) Uani 1 1 d . . .
H35A H 0.6642 0.2639 0.1482 0.032 Uiso 1 1 calc R . .
H35B H 0.6677 0.1924 0.1579 0.032 Uiso 1 1 calc R . .
C36 C 0.7719(6) 0.2198(4) 0.1053(4) 0.031(2) Uani 1 1 d . . .
H36A H 0.7420 0.2243 0.0717 0.037 Uiso 1 1 calc R . .
H36B H 0.8032 0.2544 0.0997 0.037 Uiso 1 1 calc R . .
C37 C 0.4449(6) 0.3917(4) 0.2032(4) 0.034(2) Uani 1 1 d . . .
H37A H 0.4030 0.4047 0.1750 0.041 Uiso 1 1 calc R . .
H37B H 0.4116 0.3935 0.2406 0.041 Uiso 1 1 calc R . .
C38 C 0.4910(6) 0.3270(4) 0.2009(4) 0.032(2) Uani 1 1 d . . .
H38A H 0.4514 0.2983 0.2189 0.039 Uiso 1 1 calc R . .
H38B H 0.5082 0.3217 0.1614 0.039 Uiso 1 1 calc R . .
C39 C 0.4777(7) 0.4852(4) 0.2230(4) 0.041(3) Uani 1 1 d . . .
H39A H 0.4167 0.5037 0.2163 0.049 Uiso 1 1 calc R . .
H39B H 0.5146 0.5167 0.2095 0.049 Uiso 1 1 calc R . .
C40 C 0.4822(8) 0.4617(5) 0.2846(4) 0.055(3) Uani 1 1 d . . .
H40A H 0.4771 0.4963 0.3043 0.066 Uiso 1 1 calc R . .
H40B H 0.4330 0.4402 0.3004 0.066 Uiso 1 1 calc R . .
C41 C 0.5368(6) 0.4533(4) 0.1318(4) 0.030(2) Uani 1 1 d . . .
H41A H 0.5481 0.4954 0.1253 0.036 Uiso 1 1 calc R . .
H41B H 0.4893 0.4529 0.1098 0.036 Uiso 1 1 calc R . .
C42 C 0.6174(6) 0.4121(4) 0.1130(3) 0.024(2) Uani 1 1 d . A .
H42A H 0.6023 0.3734 0.1088 0.029 Uiso 1 1 calc R . .
H42B H 0.6439 0.4311 0.0761 0.029 Uiso 1 1 calc R . .
C43 C 0.8516(7) 0.4599(4) 0.2517(4) 0.036(2) Uani 1 1 d U . .
H43A H 0.8679 0.4820 0.2780 0.043 Uiso 1 1 calc R . .
H43B H 0.8989 0.4248 0.2468 0.043 Uiso 1 1 calc R . .
C44 C 0.7675(7) 0.4380(4) 0.2751(3) 0.035(2) Uani 1 1 d . A .
H44A H 0.7788 0.4016 0.3047 0.042 Uiso 1 1 calc R . .
H44B H 0.7262 0.4700 0.2921 0.042 Uiso 1 1 calc R . .
C45 C 0.7823(7) 0.5599(4) 0.2027(4) 0.037(3) Uani 1 1 d . . .
H45A H 0.8046 0.5930 0.1752 0.045 Uiso 1 1 calc R . .
H45B H 0.7819 0.5684 0.2407 0.045 Uiso 1 1 calc R . .
C46 C 0.6898(6) 0.5583(4) 0.1931(3) 0.028(2) Uani 1 1 d . A .
H46A H 0.6614 0.5333 0.2259 0.034 Uiso 1 1 calc R . .
H46B H 0.6550 0.6000 0.1882 0.034 Uiso 1 1 calc R . .
C47 C 0.9275(7) 0.5105(4) 0.1663(4) 0.033(2) Uani 1 1 d . . .
H47A H 0.9179 0.5387 0.1305 0.040 Uiso 1 1 calc R . .
H47B H 0.9603 0.4712 0.1571 0.040 Uiso 1 1 calc R . .
C48 C 0.9835(7) 0.5356(5) 0.1969(4) 0.041(3) Uani 1 1 d . . .
H48A H 0.9498 0.5731 0.2093 0.049 Uiso 1 1 calc R . .
H48B H 0.9997 0.5056 0.2306 0.049 Uiso 1 1 calc R . .
C49 C 0.8799(5) 0.4891(3) -0.0153(3) 0.0203(18) Uani 1 1 d U . .
H49A H 0.9334 0.4913 0.0001 0.024 Uiso 1 1 calc R . .
H49B H 0.8980 0.4699 -0.0489 0.024 Uiso 1 1 calc R . .
C50 C 0.8264(6) 0.4501(4) 0.0277(3) 0.024(2) Uani 1 1 d . A .
H50A H 0.7810 0.4390 0.0099 0.029 Uiso 1 1 calc R . .
H50B H 0.8646 0.4122 0.0433 0.029 Uiso 1 1 calc R . .
C51 C 0.7894(6) 0.5575(4) -0.0827(3) 0.029(2) Uani 1 1 d . . .
H51A H 0.8337 0.5430 -0.1125 0.035 Uiso 1 1 calc R . .
H51B H 0.7655 0.6008 -0.0960 0.035 Uiso 1 1 calc R . .
C52 C 0.7167(6) 0.5210(4) -0.0712(4) 0.032(2) Uani 1 1 d . A .
H52A H 0.6791 0.5338 -0.1018 0.038 Uiso 1 1 calc R . .
H52B H 0.7417 0.4774 -0.0694 0.038 Uiso 1 1 calc R . .
C53 C 0.8908(6) 0.5964(4) -0.0406(3) 0.024(2) Uani 1 1 d . . .
H53A H 0.8641 0.6353 -0.0626 0.029 Uiso 1 1 calc R . .
H53B H 0.9466 0.5809 -0.0621 0.029 Uiso 1 1 calc R . .
C54 C 0.9088(5) 0.6069(4) 0.0152(3) 0.024(2) Uani 1 1 d . A .
H54A H 0.9435 0.5695 0.0346 0.028 Uiso 1 1 calc R . .
H54B H 0.9434 0.6398 0.0087 0.028 Uiso 1 1 calc R . .
C55 C 0.6067(6) 0.7568(4) 0.1240(4) 0.035(2) Uani 1 1 d . . .
H55A H 0.6011 0.7427 0.1650 0.042 Uiso 1 1 calc R . .
H55B H 0.5579 0.7909 0.1154 0.042 Uiso 1 1 calc R . .
C56 C 0.5997(7) 0.7070(4) 0.0965(5) 0.042(3) Uani 1 1 d . A .
H56A H 0.5528 0.6855 0.1177 0.050 Uiso 1 1 calc R . .
H56B H 0.5837 0.7238 0.0582 0.050 Uiso 1 1 calc R . .
C57 C 0.7329(6) 0.7821(4) 0.1556(3) 0.023(2) Uani 1 1 d . . .
H57A H 0.6875 0.7975 0.1845 0.028 Uiso 1 1 calc R . .
H57B H 0.7747 0.8107 0.1444 0.028 Uiso 1 1 calc R . .
C58 C 0.7803(6) 0.7202(4) 0.1796(3) 0.025(2) Uani 1 1 d . A .
H58A H 0.8127 0.7234 0.2100 0.030 Uiso 1 1 calc R . .
H58B H 0.7378 0.6929 0.1954 0.030 Uiso 1 1 calc R . .
C59 C 0.6839(7) 0.8368(4) 0.0654(4) 0.040(3) Uani 1 1 d . . .
H59A H 0.6464 0.8346 0.0373 0.047 Uiso 1 1 calc R . .
H59B H 0.7429 0.8400 0.0453 0.047 Uiso 1 1 calc R . .
C60 C 0.6482(8) 0.8948(4) 0.0882(4) 0.047(3) Uani 1 1 d . . .
H60A H 0.6844 0.8972 0.1170 0.056 Uiso 1 1 calc R . .
H60B H 0.6534 0.9299 0.0575 0.056 Uiso 1 1 calc R . .
C61 C 0.9196(6) 0.7688(4) -0.0149(3) 0.027(2) Uani 1 1 d . A .
H61A H 0.8988 0.8132 -0.0241 0.033 Uiso 1 1 calc R . .
H61B H 0.9019 0.7494 -0.0428 0.033 Uiso 1 1 calc R . .
C62 C 1.0178(6) 0.7553(4) -0.0161(3) 0.029(2) Uani 1 1 d . . .
H62A H 1.0398 0.7128 -0.0212 0.035 Uiso 1 1 calc R . .
H62B H 1.0438 0.7821 -0.0486 0.035 Uiso 1 1 calc R . .
C63 C 1.1290(6) 0.7252(4) 0.0493(4) 0.027(2) Uani 1 1 d . . .
H63A H 1.1510 0.7383 0.0797 0.032 Uiso 1 1 calc R . .
H63B H 1.1733 0.7280 0.0160 0.032 Uiso 1 1 calc R . .
C64 C 1.1138(6) 0.6598(4) 0.0679(4) 0.033(2) Uani 1 1 d . A .
H64A H 1.1130 0.6418 0.0346 0.039 Uiso 1 1 calc R . .
H64B H 1.1621 0.6353 0.0887 0.039 Uiso 1 1 calc R . .
C65 C 0.9566(6) 0.8578(4) 0.0641(4) 0.028(2) Uani 1 1 d . A .
H65A H 0.9592 0.8980 0.0722 0.034 Uiso 1 1 calc R . .
H65B H 0.9120 0.8634 0.0383 0.034 Uiso 1 1 calc R . .
C66 C 1.0466(6) 0.8297(4) 0.0367(4) 0.028(2) Uani 1 1 d . . .
H66A H 1.0580 0.8518 -0.0020 0.033 Uiso 1 1 calc R . .
H66B H 1.0933 0.8328 0.0582 0.033 Uiso 1 1 calc R . .
C67 C 0.9814(6) 0.7131(4) 0.2834(3) 0.023(2) Uani 1 1 d . . .
H67A H 0.9189 0.7247 0.2974 0.028 Uiso 1 1 calc R . .
H67B H 1.0099 0.6831 0.3133 0.028 Uiso 1 1 calc R . .
C68 C 0.9884(6) 0.6847(4) 0.2325(3) 0.0225(19) Uani 1 1 d . A .
H68A H 1.0482 0.6613 0.2254 0.027 Uiso 1 1 calc R . .
H68B H 0.9464 0.6564 0.2386 0.027 Uiso 1 1 calc R . .
C69 C 1.1204(6) 0.7535(4) 0.2589(4) 0.025(2) Uani 1 1 d . . .
H69A H 1.1420 0.7119 0.2784 0.030 Uiso 1 1 calc R . .
H69B H 1.1463 0.7822 0.2735 0.030 Uiso 1 1 calc R . .
C70 C 1.1490(6) 0.7581(4) 0.1963(3) 0.0224(19) Uani 1 1 d . A .
H70A H 1.2125 0.7583 0.1880 0.027 Uiso 1 1 calc R . .
H70B H 1.1364 0.7231 0.1828 0.027 Uiso 1 1 calc R . .
C71 C 0.9958(6) 0.8048(4) 0.3163(3) 0.025(2) Uani 1 1 d . . .
H71A H 1.0187 0.8432 0.3041 0.030 Uiso 1 1 calc R . .
H71B H 0.9311 0.8154 0.3211 0.030 Uiso 1 1 calc R . .
C72 C 1.0255(7) 0.7747(4) 0.3719(3) 0.031(2) Uani 1 1 d . . .
H72A H 1.0048 0.7355 0.3842 0.037 Uiso 1 1 calc R . .
H72B H 1.0902 0.7663 0.3685 0.037 Uiso 1 1 calc R . .
C73 C 0.9248(6) 1.0056(4) 0.1880(4) 0.030(2) Uani 1 1 d . . .
H73A H 0.8869 1.0436 0.1722 0.036 Uiso 1 1 calc R . .
H73B H 0.9058 0.9961 0.2287 0.036 Uiso 1 1 calc R . .
C74 C 0.9145(6) 0.9543(4) 0.1604(4) 0.029(2) Uani 1 1 d . A .
H74A H 0.8559 0.9435 0.1729 0.034 Uiso 1 1 calc R . .
H74B H 0.9201 0.9674 0.1192 0.034 Uiso 1 1 calc R . .
C75 C 1.0340(6) 1.0622(4) 0.1295(4) 0.030(2) Uani 1 1 d . . .
H75A H 1.0916 1.0732 0.1298 0.036 Uiso 1 1 calc R . .
H75B H 0.9888 1.0991 0.1316 0.036 Uiso 1 1 calc R . .
C76 C 1.0331(6) 1.0400(4) 0.0751(4) 0.030(2) Uani 1 1 d . A .
H76A H 0.9718 1.0428 0.0684 0.036 Uiso 1 1 calc R . .
H76B H 1.0614 1.0664 0.0435 0.036 Uiso 1 1 calc R . .
C77 C 1.0401(7) 1.0297(4) 0.2306(4) 0.036(2) Uani 1 1 d . . .
H77A H 0.9924 1.0601 0.2450 0.043 Uiso 1 1 calc R . .
H77B H 1.0940 1.0475 0.2214 0.043 Uiso 1 1 calc R . .
C78 C 1.0545(6) 0.9732(4) 0.2751(4) 0.029(2) Uani 1 1 d . A .
H78A H 1.0736 0.9832 0.3081 0.035 Uiso 1 1 calc R . .
H78B H 0.9989 0.9577 0.2873 0.035 Uiso 1 1 calc R . .
C79 C 1.4033(5) 0.8533(4) 0.2100(3) 0.0217(19) Uani 1 1 d . . .
H79A H 1.4593 0.8244 0.2068 0.026 Uiso 1 1 calc R . .
H79B H 1.4112 0.8923 0.1852 0.026 Uiso 1 1 calc R . .
C80 C 1.3326(6) 0.8287(4) 0.1919(4) 0.026(2) Uani 1 1 d . A .
H80A H 1.3411 0.8321 0.1507 0.031 Uiso 1 1 calc R . .
H80B H 1.3362 0.7852 0.2089 0.031 Uiso 1 1 calc R . .
C81 C 1.3840(6) 0.8035(4) 0.3102(3) 0.025(2) Uani 1 1 d . . .
H81A H 1.4248 0.7710 0.2936 0.030 Uiso 1 1 calc R . .
H81B H 1.4066 0.8077 0.3444 0.030 Uiso 1 1 calc R . .
C82 C 1.2946(6) 0.7861(4) 0.3257(4) 0.026(2) Uani 1 1 d . A .
H82A H 1.2800 0.7691 0.2951 0.032 Uiso 1 1 calc R . .
H82B H 1.2948 0.7546 0.3600 0.032 Uiso 1 1 calc R . .
C83 C 1.4318(5) 0.9020(4) 0.2846(4) 0.0230(19) Uani 1 1 d . . .
H83A H 1.4083 0.9088 0.3230 0.028 Uiso 1 1 calc R . .
H83B H 1.4223 0.9419 0.2593 0.028 Uiso 1 1 calc R . .
C84 C 1.5292(6) 0.8795(4) 0.2833(4) 0.034(2) Uani 1 1 d . . .
H84A H 1.5536 0.9016 0.3062 0.040 Uiso 1 1 calc R . .
H84B H 1.5405 0.8358 0.2998 0.040 Uiso 1 1 calc R . .
C85 C 1.1706(6) 1.0141(4) 0.3966(4) 0.028(2) Uani 1 1 d . . .
H85A H 1.1792 1.0513 0.4082 0.033 Uiso 1 1 calc R . .
H85B H 1.1083 1.0193 0.3909 0.033 Uiso 1 1 calc R . .
C86 C 1.2283(6) 1.0059(3) 0.3415(3) 0.0226(19) Uani 1 1 d . A .
H86A H 1.2024 1.0345 0.3098 0.027 Uiso 1 1 calc R . .
H86B H 1.2873 1.0141 0.3427 0.027 Uiso 1 1 calc R . .
C87 C 1.1137(6) 0.9511(4) 0.4816(4) 0.028(2) Uani 1 1 d . . .
H87A H 1.0852 0.9895 0.4946 0.033 Uiso 1 1 calc R . .
H87B H 1.1315 0.9207 0.5147 0.033 Uiso 1 1 calc R . .
C88 C 1.0497(6) 0.9286(4) 0.4536(4) 0.033(2) Uani 1 1 d . A .
H88A H 1.0069 0.9101 0.4825 0.040 Uiso 1 1 calc R . .
H88B H 1.0172 0.9631 0.4292 0.040 Uiso 1 1 calc R . .
C89 C 1.2677(6) 0.9623(4) 0.4685(3) 0.0229(19) Uani 1 1 d . . .
H89A H 1.2604 0.9410 0.5079 0.027 Uiso 1 1 calc R . .
H89B H 1.2723 1.0048 0.4686 0.027 Uiso 1 1 calc R . .
C90 C 1.3507(6) 0.9313(4) 0.4380(3) 0.0230(19) Uani 1 1 d . A .
H90A H 1.3664 0.9578 0.4021 0.028 Uiso 1 1 calc R . .
H90B H 1.3995 0.9238 0.4610 0.028 Uiso 1 1 calc R . .
C91 C 1.2565(7) 0.6959(4) 0.4990(4) 0.034(2) Uani 1 1 d . . .
H91A H 1.2206 0.6660 0.5203 0.041 Uiso 1 1 calc R . .
H91B H 1.2981 0.6762 0.4708 0.041 Uiso 1 1 calc R . .
C92 C 1.1976(6) 0.7503(4) 0.4696(4) 0.032(2) Uani 1 1 d . A .
H92A H 1.1777 0.7398 0.4371 0.038 Uiso 1 1 calc R . .
H92B H 1.1456 0.7632 0.4956 0.038 Uiso 1 1 calc R . .
C93 C 1.2497(6) 0.7342(4) 0.5867(4) 0.031(2) Uani 1 1 d . . .
H93A H 1.2819 0.7212 0.6199 0.037 Uiso 1 1 calc R . .
H93B H 1.1966 0.7154 0.5946 0.037 Uiso 1 1 calc R . .
C94 C 1.2232(6) 0.8029(4) 0.5757(3) 0.026(2) Uani 1 1 d . A .
H94A H 1.1788 0.8155 0.5491 0.031 Uiso 1 1 calc R . .
H94B H 1.1975 0.8173 0.6110 0.031 Uiso 1 1 calc R . .
C95 C 1.3775(7) 0.6632(4) 0.5567(4) 0.038(2) Uani 1 1 d . . .
H95A H 1.4074 0.6762 0.5836 0.045 Uiso 1 1 calc R . .
H95B H 1.4209 0.6551 0.5241 0.045 Uiso 1 1 calc R . .
C96 C 1.3438(9) 0.6049(4) 0.5844(4) 0.053(3) Uani 1 1 d . . .
H96A H 1.2948 0.6137 0.6138 0.064 Uiso 1 1 calc R . .
H96B H 1.3222 0.5881 0.5563 0.064 Uiso 1 1 calc R . .
N1 N 0.4207(5) 0.1890(3) 0.4180(3) 0.0258(17) Uani 1 1 d . . .
N2 N 0.7344(4) 0.2174(3) 0.2112(3) 0.0216(16) Uani 1 1 d . . .
N3 N 0.5091(5) 0.4337(3) 0.1920(3) 0.0288(18) Uani 1 1 d . . .
N4 N 0.8412(5) 0.5008(3) 0.1969(3) 0.0289(18) Uani 1 1 d . . .
N5 N 0.8309(5) 0.5518(3) -0.0320(3) 0.0221(16) Uani 1 1 d . . .
N6 N 0.6910(4) 0.7789(3) 0.1058(3) 0.0202(15) Uani 1 1 d . . .
N7 N 1.0468(5) 0.7645(3) 0.0359(3) 0.0229(16) Uani 1 1 d . . .
N8 N 1.0232(5) 0.7676(3) 0.2704(3) 0.0242(17) Uani 1 1 d . . .
N9 N 1.0171(5) 1.0147(3) 0.1790(3) 0.0245(17) Uani 1 1 d . . .
N10 N 1.3801(5) 0.8629(3) 0.2687(3) 0.0222(16) Uani 1 1 d . . .
N11 N 1.1918(5) 0.9614(3) 0.4412(3) 0.0224(16) Uani 1 1 d . . .
N12 N 1.3056(5) 0.7134(3) 0.5375(3) 0.0312(19) Uani 1 1 d . . .
N13 N 0.8784(5) 0.3868(3) 0.1456(4) 0.042(2) Uani 1 1 d D . .
N14 N 0.9375(7) 0.3598(5) 0.1649(6) 0.033(2) Uani 0.608(5) 1 d PDU A 1
N14' N 0.9251(13) 0.3475(7) 0.1343(9) 0.039(3) Uani 0.392(5) 1 d PDU A 2
N15 N 1.0000(8) 0.3317(6) 0.1872(6) 0.042(3) Uani 0.608(5) 1 d PDU A 1
N15' N 0.9719(13) 0.3097(7) 0.1104(9) 0.049(4) Uani 0.392(5) 1 d PDU A 2
N16 N 0.8513(5) 0.8289(3) 0.2347(3) 0.0265(17) Uani 1 1 d . . .
N17 N 0.7927(6) 0.8687(4) 0.2406(3) 0.0307(19) Uani 1 1 d . . .
N18 N 0.7323(6) 0.9078(4) 0.2461(4) 0.049(2) Uani 1 1 d . . .
N19 N 1.4336(5) 0.7418(3) 0.4344(3) 0.0309(19) Uani 1 1 d . . .
N20 N 1.5008(8) 0.7107(4) 0.4398(4) 0.052(3) Uani 1 1 d . . .
N21 N 1.5717(8) 0.6789(5) 0.4440(5) 0.071(3) Uani 1 1 d . . .
O1 O 0.6835(4) 0.0557(2) 0.3995(2) 0.0242(13) Uani 1 1 d . . .
O2 O 0.6022(4) -0.0172(3) 0.4131(3) 0.0310(15) Uani 1 1 d . . .
O3 O 0.5374(4) 0.1244(3) 0.3278(2) 0.0251(14) Uani 1 1 d . . .
O4 O 0.5568(4) 0.1912(2) 0.2482(2) 0.0229(13) Uani 1 1 d . . .
O5 O 0.5573(4) 0.5937(3) 0.0607(3) 0.0350(16) Uani 1 1 d . . .
O6 O 0.5073(5) 0.5822(4) -0.0154(4) 0.072(3) Uani 1 1 d . . .
O7 O 0.6831(4) 0.6643(2) -0.0254(2) 0.0265(14) Uani 1 1 d . . .
O8 O 0.7377(4) 0.7418(2) -0.0093(2) 0.0208(13) Uani 1 1 d . . .
O9 O 1.2250(4) 0.8839(3) 0.0855(2) 0.0288(14) Uani 1 1 d . A .
O10 O 1.2194(6) 0.9543(4) 0.0086(3) 0.064(2) Uani 1 1 d . A .
O11 O 1.2184(4) 0.9861(2) 0.1437(2) 0.0255(14) Uani 1 1 d . . .
O12 O 1.2828(4) 0.9825(2) 0.2197(2) 0.0241(13) Uani 1 1 d . . .
O13 O 0.5091(4) 0.0739(2) 0.4492(2) 0.0255(14) Uani 1 1 d . . .
O14 O 0.5451(4) 0.1850(3) 0.4864(2) 0.0239(13) Uani 1 1 d . . .
O15 O 0.5531(4) 0.2477(2) 0.3499(2) 0.0238(13) Uani 1 1 d . . .
O16 O 0.6941(4) 0.1758(2) 0.3227(2) 0.0202(13) Uani 1 1 d . . .
O17 O 0.6950(4) 0.3073(2) 0.2770(2) 0.0224(13) Uani 1 1 d . . .
O18 O 0.8345(4) 0.1653(3) 0.1090(2) 0.0292(14) Uani 1 1 d . . .
H18A H 0.8100 0.1359 0.1248 0.035 Uiso 1 1 d R . .
O19 O 0.5661(4) 0.3151(2) 0.2292(2) 0.0232(13) Uani 1 1 d . . .
O20 O 0.5619(5) 0.4220(3) 0.2930(2) 0.0365(16) Uani 1 1 d . . .
O21 O 0.6790(4) 0.4002(2) 0.1532(2) 0.0214(13) Uani 1 1 d . . .
O22 O 0.7302(4) 0.4233(2) 0.2317(2) 0.0297(15) Uani 1 1 d . . .
O23 O 0.6934(4) 0.5333(2) 0.1448(2) 0.0244(14) Uani 1 1 d . . .
O24 O 1.0598(4) 0.5487(3) 0.1622(3) 0.0387(17) Uani 1 1 d . . .
H24 H 1.0479 0.5812 0.1394 0.046 Uiso 1 1 d R . .
O25 O 0.7867(4) 0.4818(2) 0.0708(2) 0.0215(13) Uani 1 1 d . . .
O26 O 0.6653(4) 0.5307(3) -0.0185(2) 0.0302(15) Uani 1 1 d . . .
O27 O 0.8300(4) 0.6230(2) 0.0492(2) 0.0204(13) Uani 1 1 d . . .
O28 O 0.6782(4) 0.6660(2) 0.0935(2) 0.0230(13) Uani 1 1 d . . .
O29 O 0.8398(4) 0.6960(2) 0.1362(2) 0.0198(13) Uani 1 1 d . . .
O30 O 0.5594(5) 0.8992(3) 0.1122(3) 0.054(2) Uani 1 1 d . . .
H30 H 0.5574 0.8924 0.1473 0.065 Uiso 1 1 d R . .
O31 O 0.8829(4) 0.7456(2) 0.0396(2) 0.0223(13) Uani 1 1 d . . .
O32 O 1.0341(4) 0.6583(2) 0.1024(2) 0.0219(13) Uani 1 1 d . . .
O33 O 0.9340(4) 0.8189(2) 0.1139(2) 0.0201(13) Uani 1 1 d . . .
O34 O 0.9698(4) 0.7315(2) 0.1858(2) 0.0237(13) Uani 1 1 d . . .
O35 O 1.1002(4) 0.8139(2) 0.1693(2) 0.0222(13) Uani 1 1 d . . .
O36 O 0.9921(4) 0.8126(3) 0.4121(2) 0.0335(16) Uani 1 1 d . . .
H36 H 1.0329 0.8271 0.4197 0.040 Uiso 1 1 d R . .
O37 O 0.9806(4) 0.9029(2) 0.1753(2) 0.0231(13) Uani 1 1 d . . .
O38 O 1.0780(4) 0.9783(3) 0.0773(2) 0.0291(14) Uani 1 1 d . . .
O39 O 1.1190(4) 0.9279(2) 0.2534(2) 0.0214(13) Uani 1 1 d . . .
O40 O 1.2493(4) 0.8613(2) 0.2086(2) 0.0188(12) Uani 1 1 d . . .
O41 O 1.2314(4) 0.8376(2) 0.3351(2) 0.0194(12) Uani 1 1 d . . .
O42 O 1.5719(4) 0.8887(3) 0.2269(3) 0.0451(19) Uani 1 1 d . . .
H42 H 1.6223 0.8955 0.2269 0.054 Uiso 1 1 d R . .
O43 O 1.2339(4) 0.9452(2) 0.3344(2) 0.0218(13) Uani 1 1 d . . .
O44 O 1.3365(4) 0.8756(2) 0.4277(2) 0.0213(13) Uani 1 1 d . . .
O45 O 1.0956(4) 0.8856(3) 0.4218(2) 0.0294(15) Uani 1 1 d . . .
O46 O 1.2470(4) 0.7978(3) 0.4515(2) 0.0257(14) Uani 1 1 d . . .
O47 O 1.2974(4) 0.8287(2) 0.5532(2) 0.0224(13) Uani 1 1 d . . .
O48 O 1.4137(6) 0.5617(3) 0.6089(3) 0.061(2) Uani 1 1 d . . .
H48 H 1.4311 0.5763 0.6330 0.073 Uiso 1 1 d R . .
O49 O 0.2277(5) 0.9344(3) 0.9033(3) 0.0451(18) Uani 1 1 d . . .
H49 H 0.2236 0.9464 0.9339 0.068 Uiso 1 1 calc R . .
C97 C 0.2963(7) 0.9568(5) 0.8666(5) 0.047(3) Uani 1 1 d . . .
H97A H 0.2979 0.9979 0.8718 0.071 Uiso 1 1 calc R . .
H97B H 0.2868 0.9580 0.8278 0.071 Uiso 1 1 calc R . .
H97C H 0.3520 0.9302 0.8744 0.071 Uiso 1 1 calc R . .
O50 O 0.2155(7) 0.5156(4) 0.2063(5) 0.092(3) Uani 1 1 d . . .
H50 H 0.1932 0.4882 0.2286 0.110 Uiso 1 1 d R . .
C98 C 0.2220(12) 0.5596(10) 0.2376(8) 0.136(8) Uani 1 1 d . . .
H98A H 0.1751 0.5601 0.2689 0.204 Uiso 1 1 calc R . .
H98B H 0.2165 0.5997 0.2134 0.204 Uiso 1 1 calc R . .
H98C H 0.2788 0.5495 0.2521 0.204 Uiso 1 1 calc R . .
C99 C 0.7068(9) 0.7444(7) 0.3368(6) 0.042(5) Uani 0.608(5) 1 d PDU A 1
H99A H 0.7580 0.7129 0.3450 0.063 Uiso 0.608(5) 1 calc PR A 1
H99B H 0.6748 0.7552 0.3719 0.063 Uiso 0.608(5) 1 calc PR A 1
H99C H 0.7259 0.7804 0.3130 0.063 Uiso 0.608(5) 1 calc PR A 1
C99' C 0.7047(18) 0.5585(12) 0.3881(13) 0.063(9) Uani 0.392(5) 1 d PDU A 2
H99D H 0.7260 0.5161 0.4044 0.095 Uiso 0.392(5) 1 calc PR A 2
H99E H 0.6616 0.5599 0.3628 0.095 Uiso 0.392(5) 1 calc PR A 2
H99F H 0.6772 0.5810 0.4181 0.095 Uiso 0.392(5) 1 calc PR A 2
C100 C 0.6465(11) 0.7201(9) 0.3061(8) 0.065(6) Uani 0.608(5) 1 d PDU A 1
C10A C 0.7821(16) 0.5874(13) 0.3551(11) 0.056(8) Uani 0.392(5) 1 d PDU A 2
N22 N 0.6027(11) 0.6988(8) 0.2850(6) 0.068(4) Uani 0.608(5) 1 d PDU A 1
N22A N 0.8439(16) 0.6063(12) 0.3334(10) 0.068(4) Uani 0.392(5) 1 d PD A 2
O51 O 0.9483(11) 0.7648(9) 0.5192(7) 0.220(9) Uani 1 1 d D . .
H51 H 0.9841 0.7319 0.5222 0.264 Uiso 1 1 d R . .
C101 C 0.8648(12) 0.8007(10) 0.5223(10) 0.178(10) Uani 1 1 d DU . .
H10A H 0.8649 0.8347 0.5410 0.266 Uiso 1 1 calc R . .
H10B H 0.8225 0.7761 0.5436 0.266 Uiso 1 1 calc R . .
H10C H 0.8487 0.8166 0.4844 0.266 Uiso 1 1 calc R . .
O52 O 0.0060(11) 0.1313(10) 0.3438(8) 0.131(6) Uani 0.742(19) 1 d PU B 1
O52' O -0.010(3) 0.186(3) 0.323(2) 0.131(6) Uani 0.258(19) 1 d PU B 2
O53 O 0.020(2) 0.5132(15) 0.3609(14) 0.185(14) Uani 0.50 1 d P . .
O54 O 0.9543(16) 0.3445(12) 0.3701(11) 0.138(9) Uani 0.50 1 d PU . .
O56 O 0.2364(17) 0.4064(12) 0.2794(11) 0.064(6) Uani 0.304(2) 1 d PD A 1
O56' O 0.158(3) 0.3790(19) 0.2475(18) 0.064(6) Uani 0.196(2) 1 d PD A 2
O57 O 0.807(2) 0.6916(17) 0.4605(14) 0.077(7) Uani 0.266(11) 1 d PU C 1
O57' O 0.817(2) 0.6871(19) 0.5188(16) 0.077(7) Uani 0.234(11) 1 d PU C 2
O58 O 0.889(2) 0.8110(16) 0.8109(16) 0.076(10) Uani 0.25 1 d PU . .
O59 O 0.2808(19) 0.4043(15) 0.3955(14) 0.177(12) Uani 0.50 1 d PDU . .
C103 C 0.197(2) 0.3958(15) 0.3859(14) 0.105(11) Uani 0.50 1 d PDU . .
H10D H 0.1888 0.3542 0.4026 0.127 Uiso 0.50 1 calc PR . .
H10E H 0.1936 0.4026 0.3455 0.127 Uiso 0.50 1 calc PR . .
H10F H 0.1508 0.4247 0.4030 0.127 Uiso 0.50 1 calc PR . .
C102 C 0.211(4) 0.355(2) 0.259(2) 0.098(14) Uani 0.304(2) 1 d PDU A 1
H10G H 0.2495 0.3171 0.2716 0.147 Uiso 0.304(2) 1 calc PR A 1
H10H H 0.2169 0.3636 0.2176 0.147 Uiso 0.304(2) 1 calc PR A 1
H10I H 0.1503 0.3522 0.2733 0.147 Uiso 0.304(2) 1 calc PR A 1
C10B C 0.209(5) 0.315(2) 0.262(4) 0.097(14) Uani 0.196(2) 1 d PDU A 2
H10J H 0.2566 0.3159 0.2840 0.146 Uiso 0.196(2) 1 calc PR A 2
H10K H 0.2344 0.2994 0.2281 0.146 Uiso 0.196(2) 1 calc PR A 2
H10L H 0.1702 0.2888 0.2850 0.146 Uiso 0.196(2) 1 calc PR A 2
O60 O 0.565(2) 0.5055(13) 0.5616(14) 0.079(13) Uani 0.25 1 d P . .
O55 O 0.179(3) 0.6133(17) 0.3859(15) 0.086(11) Uani 0.25 1 d PU . .
N105 N 0.3697(18) 0.6515(13) 0.2565(12) 0.098(8) Uiso 0.50 1 d P . .
C104 C 0.450(3) 0.618(2) 0.3477(18) 0.165(18) Uiso 0.50 1 d PD . .
H10M H 0.5060 0.6318 0.3344 0.248 Uiso 0.50 1 calc PR . .
H10N H 0.4607 0.5742 0.3611 0.248 Uiso 0.50 1 calc PR . .
H10O H 0.4196 0.6388 0.3783 0.248 Uiso 0.50 1 calc PR . .
C105 C 0.393(3) 0.6334(18) 0.2987(17) 0.120(13) Uiso 0.50 1 d PD . .

loop_
_atom_site_aniso_label
_atom_site_aniso_U_11
_atom_site_aniso_U_22
_atom_site_aniso_U_33
_atom_site_aniso_U_23
_atom_site_aniso_U_13
_atom_site_aniso_U_12
Tb1 0.0308(2) 0.0162(2) 0.0116(2) 0.00007(16) -0.00216(17) -0.01069(17)
Tb2 0.0347(3) 0.0139(2) 0.0169(2) 0.00007(16) -0.00457(18) -0.00971(18)
Tb3 0.0328(2) 0.0138(2) 0.0139(2) -0.00053(16) -0.00350(17) -0.00993(17)
Fe1 0.0309(7) 0.0142(6) 0.0133(6) 0.0016(5) -0.0029(5) -0.0098(5)
Fe2 0.0410(8) 0.0146(6) 0.0137(6) 0.0023(5) -0.0046(5) -0.0108(5)
Fe3 0.0413(8) 0.0150(6) 0.0149(6) 0.0020(5) -0.0071(6) -0.0133(6)
Fe4 0.0302(7) 0.0140(6) 0.0124(6) -0.0014(5) -0.0016(5) -0.0081(5)
Fe5 0.0322(7) 0.0163(6) 0.0125(6) -0.0011(5) -0.0031(5) -0.0118(5)
Fe6 0.0339(7) 0.0143(6) 0.0146(6) -0.0014(5) -0.0030(5) -0.0112(5)
Fe7 0.0342(7) 0.0155(6) 0.0115(6) -0.0012(5) -0.0031(5) -0.0098(5)
Fe8 0.0320(7) 0.0173(6) 0.0120(6) -0.0028(5) -0.0027(5) -0.0107(5)
Fe9 0.0359(7) 0.0180(6) 0.0133(6) -0.0014(5) -0.0037(5) -0.0096(5)
C1 0.036(6) 0.020(5) 0.018(5) -0.001(4) -0.009(4) -0.002(4)
C2 0.042(6) 0.019(5) 0.026(5) -0.002(4) -0.008(4) -0.006(4)
C3 0.046(7) 0.022(5) 0.075(8) -0.013(5) -0.004(6) -0.007(5)
C4 0.038(6) 0.032(6) 0.060(8) -0.010(5) -0.009(5) -0.005(5)
C5 0.031(5) 0.021(5) 0.021(5) 0.001(4) 0.001(4) -0.011(4)
C6 0.044(6) 0.025(5) 0.027(5) -0.005(4) -0.005(4) -0.020(4)
C7 0.045(7) 0.087(9) 0.052(8) -0.033(7) -0.015(6) -0.022(6)
C8 0.063(7) 0.028(5) 0.042(6) -0.015(5) -0.015(5) -0.014(5)
C9 0.051(7) 0.044(7) 0.044(7) 0.000(6) 0.005(6) 0.006(6)
C10 0.075(10) 0.122(14) 0.059(10) 0.034(9) 0.005(8) 0.047(10)
C11 0.049(12) 0.071(15) 0.091(14) -0.013(12) 0.014(11) -0.001(9)
C11' 0.041(13) 0.068(15) 0.082(15) -0.024(13) 0.010(11) -0.006(10)
C12 0.044(7) 0.081(9) 0.065(9) -0.012(7) 0.000(6) -0.014(7)
C13 0.036(5) 0.015(4) 0.022(5) 0.000(4) -0.008(4) -0.003(4)
C14 0.047(6) 0.020(5) 0.041(6) -0.002(4) -0.022(5) -0.016(4)
C15 0.064(9) 0.041(8) 0.055(8) 0.003(6) -0.025(7) 0.011(7)
C15' 0.064(9) 0.036(7) 0.049(8) 0.002(6) -0.028(7) 0.003(7)
C16 0.066(8) 0.031(7) 0.041(7) 0.000(6) -0.026(7) 0.002(6)
C16' 0.069(10) 0.031(8) 0.040(9) 0.000(7) -0.022(8) -0.001(8)
C17 0.061(8) 0.057(8) 0.048(8) 0.016(6) 0.019(6) 0.006(6)
C18 0.042(7) 0.061(7) 0.053(7) -0.003(5) 0.009(5) -0.002(6)
C18' 0.042(7) 0.060(7) 0.051(7) -0.004(6) 0.008(6) -0.002(6)
C19 0.043(7) 0.062(7) 0.053(7) -0.005(6) 0.008(6) -0.002(6)
C19' 0.041(8) 0.060(8) 0.053(8) -0.003(7) 0.008(7) -0.003(6)
C20 0.041(7) 0.064(8) 0.054(8) -0.002(6) 0.010(6) -0.002(6)
C20' 0.041(7) 0.060(8) 0.052(7) -0.002(6) 0.009(6) -0.003(6)
C21 0.036(5) 0.013(4) 0.019(5) -0.001(4) -0.004(4) -0.007(4)
C22 0.051(6) 0.018(4) 0.015(5) 0.004(4) -0.005(4) -0.019(4)
C23 0.069(8) 0.025(5) 0.035(6) 0.010(4) -0.013(5) -0.025(5)
C24 0.051(6) 0.028(5) 0.022(5) 0.009(4) 0.007(5) -0.017(5)
C25 0.034(5) 0.039(6) 0.016(5) -0.002(4) -0.002(4) -0.014(4)
C26 0.036(6) 0.028(5) 0.026(5) -0.003(4) -0.003(4) -0.016(4)
C27 0.027(5) 0.031(5) 0.026(5) -0.009(4) -0.004(4) -0.001(4)
C28 0.037(6) 0.029(5) 0.025(5) -0.010(4) 0.002(4) -0.007(4)
C29 0.028(5) 0.028(5) 0.025(5) 0.004(4) -0.006(4) -0.002(4)
C30 0.042(6) 0.024(5) 0.022(5) 0.000(4) -0.001(4) -0.009(4)
C31 0.037(5) 0.012(4) 0.023(5) -0.004(4) -0.002(4) -0.003(4)
C32 0.036(5) 0.016(4) 0.019(5) 0.002(4) -0.003(4) -0.005(4)
C33 0.029(5) 0.022(5) 0.029(5) -0.003(4) 0.000(4) -0.013(4)
C34 0.025(5) 0.013(4) 0.031(5) 0.001(4) -0.009(4) -0.010(4)
C35 0.031(5) 0.029(5) 0.019(5) -0.001(4) -0.004(4) -0.007(4)
C36 0.046(6) 0.031(5) 0.015(5) -0.004(4) 0.006(4) -0.014(5)
C37 0.036(6) 0.028(5) 0.030(6) 0.013(4) -0.002(4) -0.004(4)
C38 0.026(5) 0.028(5) 0.043(6) 0.002(4) -0.006(4) -0.013(4)
C39 0.057(7) 0.026(5) 0.031(6) -0.005(4) -0.001(5) 0.008(5)
C40 0.076(9) 0.047(7) 0.032(6) -0.009(5) -0.006(6) 0.012(6)
C41 0.039(6) 0.028(5) 0.022(5) 0.010(4) -0.011(4) -0.012(4)
C42 0.036(5) 0.023(5) 0.014(4) 0.004(4) -0.006(4) -0.014(4)
C43 0.071(7) 0.025(5) 0.018(5) 0.006(4) -0.012(5) -0.031(5)
C44 0.073(7) 0.030(5) 0.008(4) 0.003(4) -0.007(5) -0.027(5)
C45 0.081(8) 0.018(5) 0.018(5) 0.000(4) -0.005(5) -0.025(5)
C46 0.049(6) 0.023(5) 0.015(5) -0.007(4) 0.005(4) -0.014(4)
C47 0.061(7) 0.017(5) 0.026(5) 0.006(4) -0.017(5) -0.020(5)
C48 0.057(7) 0.042(6) 0.033(6) -0.002(5) -0.007(5) -0.035(5)
C49 0.030(5) 0.015(4) 0.019(4) -0.008(3) 0.000(4) -0.007(4)
C50 0.037(5) 0.017(4) 0.020(5) -0.007(4) -0.007(4) -0.003(4)
C51 0.053(6) 0.023(5) 0.014(5) 0.000(4) -0.011(4) -0.010(4)
C52 0.044(6) 0.032(5) 0.022(5) -0.006(4) -0.012(4) -0.006(4)
C53 0.041(5) 0.017(4) 0.018(5) -0.005(4) 0.003(4) -0.014(4)
C54 0.026(5) 0.025(5) 0.022(5) -0.006(4) 0.002(4) -0.011(4)
C55 0.034(6) 0.037(6) 0.039(6) -0.017(5) 0.001(5) -0.013(5)
C56 0.045(6) 0.023(5) 0.058(7) -0.011(5) 0.005(5) -0.013(5)
C57 0.035(5) 0.020(4) 0.019(5) -0.009(4) 0.000(4) -0.008(4)
C58 0.032(5) 0.026(5) 0.016(5) -0.003(4) -0.002(4) -0.007(4)
C59 0.071(8) 0.018(5) 0.022(5) -0.003(4) 0.001(5) 0.004(5)
C60 0.079(8) 0.012(5) 0.035(6) 0.003(4) 0.011(6) 0.008(5)
C61 0.034(5) 0.034(5) 0.012(4) 0.003(4) 0.004(4) -0.015(4)
C62 0.039(6) 0.038(5) 0.013(5) -0.010(4) 0.001(4) -0.013(4)
C63 0.033(5) 0.027(5) 0.022(5) 0.000(4) 0.000(4) -0.014(4)
C64 0.047(6) 0.028(5) 0.023(5) -0.007(4) -0.001(4) -0.009(5)
C65 0.047(6) 0.017(4) 0.020(5) 0.002(4) -0.004(4) -0.012(4)
C66 0.047(6) 0.017(4) 0.022(5) 0.000(4) 0.001(4) -0.019(4)
C67 0.037(5) 0.014(4) 0.019(5) 0.002(4) -0.006(4) -0.009(4)
C68 0.043(6) 0.017(4) 0.010(4) 0.005(3) -0.007(4) -0.013(4)
C69 0.036(5) 0.018(4) 0.024(5) -0.002(4) -0.005(4) -0.012(4)
C70 0.030(5) 0.018(4) 0.019(5) -0.001(4) -0.007(4) -0.005(4)
C71 0.040(5) 0.026(5) 0.016(5) -0.008(4) -0.006(4) -0.017(4)
C72 0.055(6) 0.029(5) 0.014(5) -0.002(4) -0.006(4) -0.019(5)
C73 0.036(6) 0.024(5) 0.030(5) -0.001(4) -0.006(4) -0.009(4)
C74 0.038(6) 0.018(5) 0.031(5) 0.000(4) -0.002(4) -0.013(4)
C75 0.039(6) 0.017(5) 0.034(6) 0.004(4) -0.013(4) -0.009(4)
C76 0.040(6) 0.025(5) 0.023(5) 0.009(4) -0.009(4) -0.011(4)
C77 0.046(6) 0.025(5) 0.039(6) -0.013(4) -0.009(5) -0.002(4)
C78 0.039(6) 0.029(5) 0.021(5) -0.011(4) -0.007(4) 0.000(4)
C79 0.027(5) 0.029(5) 0.010(4) -0.006(4) 0.007(4) -0.011(4)
C80 0.042(6) 0.016(4) 0.023(5) -0.004(4) -0.003(4) -0.009(4)
C81 0.040(6) 0.018(4) 0.018(5) -0.003(4) -0.008(4) -0.006(4)
C82 0.040(6) 0.019(5) 0.021(5) -0.002(4) -0.004(4) -0.007(4)
C83 0.032(5) 0.017(4) 0.020(5) -0.002(4) -0.007(4) -0.002(4)
C84 0.046(6) 0.027(5) 0.030(6) -0.003(4) -0.004(5) -0.015(5)
C85 0.038(6) 0.024(5) 0.024(5) -0.004(4) -0.008(4) -0.008(4)
C86 0.044(6) 0.011(4) 0.016(4) 0.002(3) -0.010(4) -0.009(4)
C87 0.034(5) 0.027(5) 0.028(5) -0.017(4) -0.003(4) -0.007(4)
C88 0.028(5) 0.036(5) 0.045(6) -0.023(5) 0.004(4) -0.015(4)
C89 0.041(5) 0.017(4) 0.015(4) -0.006(4) -0.005(4) -0.011(4)
C90 0.043(6) 0.017(4) 0.013(4) 0.000(3) -0.011(4) -0.010(4)
C91 0.070(7) 0.024(5) 0.017(5) -0.001(4) -0.009(5) -0.026(5)
C92 0.055(6) 0.032(5) 0.015(5) 0.001(4) -0.001(4) -0.032(5)
C93 0.050(6) 0.031(5) 0.017(5) -0.001(4) 0.000(4) -0.027(5)
C94 0.038(5) 0.030(5) 0.013(4) -0.002(4) -0.003(4) -0.019(4)
C95 0.063(7) 0.029(5) 0.015(5) -0.005(4) -0.004(5) 0.002(5)
C96 0.112(10) 0.024(6) 0.018(5) 0.007(4) -0.009(6) -0.010(6)
N1 0.035(4) 0.024(4) 0.018(4) 0.000(3) 0.003(3) -0.013(3)
N2 0.030(4) 0.020(4) 0.015(4) 0.001(3) -0.001(3) -0.011(3)
N3 0.041(5) 0.025(4) 0.018(4) 0.005(3) -0.002(3) -0.009(4)
N4 0.055(5) 0.023(4) 0.014(4) 0.004(3) -0.008(4) -0.022(4)
N5 0.032(4) 0.020(4) 0.018(4) -0.003(3) -0.006(3) -0.011(3)
N6 0.030(4) 0.012(3) 0.018(4) -0.002(3) -0.001(3) -0.004(3)
N7 0.035(4) 0.020(4) 0.016(4) 0.001(3) -0.003(3) -0.015(3)
N8 0.039(5) 0.017(4) 0.019(4) -0.002(3) -0.005(3) -0.009(3)
N9 0.037(4) 0.016(4) 0.023(4) -0.004(3) -0.007(3) -0.006(3)
N10 0.037(4) 0.019(4) 0.012(4) -0.001(3) -0.003(3) -0.009(3)
N11 0.033(4) 0.019(4) 0.017(4) -0.008(3) 0.001(3) -0.007(3)
N12 0.060(5) 0.022(4) 0.017(4) 0.001(3) -0.010(4) -0.019(4)
N13 0.047(6) 0.024(4) 0.056(6) 0.012(4) -0.030(5) -0.012(4)
N14 0.049(6) 0.020(5) 0.034(6) 0.002(4) -0.016(5) -0.015(4)
N14' 0.054(6) 0.024(5) 0.039(7) 0.004(5) -0.012(5) -0.014(5)
N15 0.052(7) 0.037(6) 0.038(7) 0.002(5) -0.018(5) -0.006(5)
N15' 0.064(8) 0.029(7) 0.051(8) 0.003(6) -0.007(7) -0.009(6)
N16 0.031(4) 0.027(4) 0.019(4) -0.003(3) -0.001(3) -0.005(4)
N17 0.041(5) 0.037(5) 0.021(4) -0.003(4) -0.003(4) -0.024(4)
N18 0.037(5) 0.039(5) 0.066(7) -0.011(5) 0.004(5) -0.001(4)
N19 0.040(5) 0.024(4) 0.024(4) -0.003(3) -0.009(4) 0.008(4)
N20 0.085(8) 0.035(6) 0.034(6) -0.006(4) 0.003(5) -0.012(6)
N21 0.084(9) 0.051(7) 0.070(8) -0.012(6) -0.004(7) 0.003(6)
O1 0.039(4) 0.016(3) 0.020(3) 0.001(2) -0.005(3) -0.015(3)
O2 0.040(4) 0.021(3) 0.033(4) -0.003(3) 0.000(3) -0.012(3)
O3 0.041(4) 0.028(3) 0.010(3) 0.004(3) -0.006(3) -0.019(3)
O4 0.034(3) 0.021(3) 0.014(3) 0.003(2) -0.003(3) -0.013(3)
O5 0.046(4) 0.029(4) 0.026(4) 0.007(3) -0.005(3) -0.011(3)
O6 0.051(5) 0.108(7) 0.062(6) -0.039(5) -0.031(4) 0.017(5)
O7 0.042(4) 0.017(3) 0.022(3) 0.003(3) -0.009(3) -0.013(3)
O8 0.032(3) 0.018(3) 0.013(3) 0.002(2) -0.002(3) -0.011(3)
O9 0.044(4) 0.028(3) 0.017(3) -0.005(3) 0.000(3) -0.013(3)
O10 0.092(6) 0.051(5) 0.025(4) 0.017(4) 0.009(4) 0.004(5)
O11 0.036(4) 0.021(3) 0.022(3) 0.000(3) -0.011(3) -0.007(3)
O12 0.037(4) 0.021(3) 0.014(3) 0.004(2) -0.001(3) -0.012(3)
O13 0.032(4) 0.024(3) 0.021(3) 0.002(3) -0.002(3) -0.015(3)
O14 0.030(3) 0.028(3) 0.014(3) 0.000(3) -0.001(3) -0.011(3)
O15 0.033(4) 0.018(3) 0.016(3) 0.001(2) 0.006(3) -0.007(3)
O16 0.033(3) 0.014(3) 0.013(3) 0.001(2) -0.006(3) -0.004(3)
O17 0.037(4) 0.015(3) 0.017(3) 0.000(2) -0.006(3) -0.011(3)
O18 0.038(4) 0.023(3) 0.025(3) -0.003(3) 0.002(3) -0.008(3)
O19 0.035(4) 0.020(3) 0.017(3) 0.002(2) -0.008(3) -0.011(3)
O20 0.061(5) 0.027(4) 0.018(3) -0.005(3) -0.004(3) -0.001(3)
O21 0.030(3) 0.020(3) 0.017(3) -0.004(2) -0.006(3) -0.008(3)
O22 0.061(4) 0.023(3) 0.011(3) 0.005(2) -0.011(3) -0.026(3)
O23 0.044(4) 0.017(3) 0.014(3) -0.006(2) 0.002(3) -0.012(3)
O24 0.054(5) 0.025(4) 0.040(4) 0.002(3) -0.018(3) -0.014(3)
O25 0.034(3) 0.019(3) 0.014(3) -0.005(2) 0.000(3) -0.012(3)
O26 0.042(4) 0.026(3) 0.026(4) -0.001(3) -0.016(3) -0.011(3)
O27 0.034(3) 0.015(3) 0.012(3) 0.000(2) -0.003(3) -0.006(3)
O28 0.025(3) 0.018(3) 0.025(3) -0.004(3) 0.005(3) -0.008(3)
O29 0.036(3) 0.018(3) 0.008(3) -0.004(2) -0.001(2) -0.010(3)
O30 0.075(6) 0.043(4) 0.036(4) -0.012(4) -0.004(4) 0.013(4)
O31 0.037(4) 0.020(3) 0.012(3) -0.003(2) -0.003(3) -0.010(3)
O32 0.030(3) 0.019(3) 0.018(3) -0.004(2) 0.004(3) -0.011(3)
O33 0.036(3) 0.013(3) 0.013(3) 0.001(2) -0.005(3) -0.010(3)
O34 0.044(4) 0.017(3) 0.015(3) -0.003(2) -0.008(3) -0.013(3)
O35 0.037(4) 0.015(3) 0.017(3) -0.003(2) -0.004(3) -0.010(3)
O36 0.045(4) 0.046(4) 0.019(3) -0.012(3) 0.000(3) -0.025(3)
O37 0.029(3) 0.012(3) 0.029(3) -0.002(2) -0.004(3) -0.005(3)
O38 0.046(4) 0.020(3) 0.023(3) 0.002(3) -0.011(3) -0.010(3)
O39 0.031(3) 0.022(3) 0.013(3) -0.004(2) -0.001(2) -0.007(3)
O40 0.030(3) 0.014(3) 0.012(3) -0.001(2) -0.001(2) -0.006(2)
O41 0.031(3) 0.013(3) 0.014(3) -0.001(2) -0.001(2) -0.006(2)
O42 0.039(4) 0.067(5) 0.038(4) -0.023(4) 0.009(3) -0.025(4)
O43 0.038(4) 0.013(3) 0.018(3) -0.005(2) -0.002(3) -0.009(3)
O44 0.035(3) 0.015(3) 0.015(3) -0.002(2) -0.001(3) -0.008(3)
O45 0.038(4) 0.027(3) 0.028(4) -0.017(3) 0.000(3) -0.009(3)
O46 0.042(4) 0.027(3) 0.014(3) 0.000(3) -0.010(3) -0.018(3)
O47 0.032(3) 0.023(3) 0.016(3) -0.002(2) 0.002(3) -0.016(3)
O48 0.121(7) 0.033(4) 0.023(4) -0.009(3) -0.018(4) 0.007(4)
O49 0.058(5) 0.043(4) 0.040(4) -0.017(4) 0.008(4) -0.023(4)
C97 0.056(7) 0.041(6) 0.045(7) -0.010(5) 0.003(6) -0.015(6)
O50 0.111(9) 0.069(7) 0.102(9) -0.012(6) -0.039(7) -0.011(6)
C98 0.095(14) 0.20(2) 0.114(17) -0.048(16) -0.026(12) 0.009(15)
C99 0.042(9) 0.030(8) 0.036(9) 0.012(7) 0.025(7) -0.006(7)
C99' 0.080(16) 0.043(13) 0.071(16) -0.032(12) 0.030(13) -0.029(12)
C100 0.072(13) 0.055(11) 0.048(11) -0.002(9) 0.027(10) 0.002(10)
C10A 0.071(12) 0.059(11) 0.044(11) -0.033(9) -0.014(8) 0.004(9)
N22 0.087(10) 0.086(10) 0.030(7) -0.021(7) 0.026(7) -0.023(8)
N22A 0.087(10) 0.086(10) 0.030(7) -0.021(7) 0.026(7) -0.023(8)
O51 0.170(16) 0.28(2) 0.143(15) 0.093(15) 0.001(12) -0.024(16)
C101 0.085(12) 0.162(15) 0.212(17) 0.074(13) 0.044(12) -0.008(11)
O52 0.103(9) 0.140(12) 0.151(11) -0.020(9) -0.063(8) 0.005(9)
O52' 0.103(9) 0.140(12) 0.151(11) -0.020(9) -0.063(8) 0.004(9)
O53 0.20(3) 0.17(3) 0.17(3) -0.03(2) 0.06(3) -0.09(3)
O54 0.108(14) 0.167(17) 0.140(16) 0.045(13) -0.034(12) -0.085(13)
O56 0.058(15) 0.066(16) 0.057(15) 0.004(12) 0.000(12) -0.005(12)
O56' 0.058(15) 0.066(16) 0.057(15) 0.004(12) 0.000(12) -0.005(12)
O57 0.064(14) 0.111(18) 0.076(16) -0.049(15) -0.026(13) -0.017(14)
O57' 0.064(14) 0.111(18) 0.076(16) -0.049(15) -0.026(13) -0.017(14)
O58 0.081(13) 0.065(13) 0.086(14) -0.021(9) 0.003(9) -0.026(9)
O59 0.167(15) 0.162(15) 0.181(15) -0.019(9) 0.011(9) -0.015(9)
C103 0.115(14) 0.097(14) 0.103(14) -0.010(9) -0.015(9) -0.025(9)
C102 0.099(15) 0.102(16) 0.093(15) -0.020(8) -0.007(7) -0.021(7)
C10B 0.099(15) 0.102(16) 0.093(15) -0.021(8) -0.008(7) -0.021(7)
O60 0.09(3) 0.040(18) 0.06(2) 0.009(16) 0.048(19) 0.035(18)
O55 0.13(2) 0.073(17) 0.060(17) -0.028(14) -0.015(15) -0.018(15)

loop_
_atom_type_symbol
_atom_type_description
_atom_type_scat_dispersion_real
_atom_type_scat_dispersion_imag
_atom_type_scat_source
C C 0.0033 0.0016 'International Tables Vol C Tables 4.2.6.8 and 6.1.1.4'
H H 0.0000 0.0000 'International Tables Vol C Tables 4.2.6.8 and 6.1.1.4'
N N 0.0061 0.0033 'International Tables Vol C Tables 4.2.6.8 and 6.1.1.4'
O O 0.0106 0.0060 'International Tables Vol C Tables 4.2.6.8 and 6.1.1.4'
Fe Fe 0.3463 0.8444 'International Tables Vol C Tables 4.2.6.8 and 6.1.1.4'
Tb Tb -0.1723 4.1537 'International Tables Vol C Tables 4.2.6.8 and 6.1.1.4'

loop_
_geom_angle_atom_site_label_1
_geom_angle_atom_site_label_2
_geom_angle_atom_site_label_3
_geom_angle
_geom_angle_site_symmetry_1
_geom_angle_site_symmetry_3
O1 Tb1 O14 121.11(19) . .
O1 Tb1 O15 144.15(19) . .
O14 Tb1 O15 91.66(19) . .
O1 Tb1 O47 85.37(19) . 2_766
O14 Tb1 O47 64.33(19) . 2_766
O15 Tb1 O47 97.90(19) . 2_766
O1 Tb1 O3 81.9(2) . .
O14 Tb1 O3 140.4(2) . .
O15 Tb1 O3 80.51(19) . .
O47 Tb1 O3 154.98(19) 2_766 .
O1 Tb1 O16 79.77(18) . .
O14 Tb1 O16 135.31(18) . .
O15 Tb1 O16 65.79(18) . .
O47 Tb1 O16 80.44(18) 2_766 .
O3 Tb1 O16 76.14(19) . .
O1 Tb1 O13 72.68(19) . .
O14 Tb1 O13 80.14(19) . .
O15 Tb1 O13 132.1(2) . .
O47 Tb1 O13 119.40(19) 2_766 .
O3 Tb1 O13 77.04(19) . .
O16 Tb1 O13 143.74(19) . .
O1 Tb1 N1 135.0(2) . .
O14 Tb1 N1 66.1(2) . .
O15 Tb1 N1 68.7(2) . .
O47 Tb1 N1 128.0(2) 2_766 .
O3 Tb1 N1 74.9(2) . .
O16 Tb1 N1 129.0(2) . .
O13 Tb1 N1 64.9(2) . .
O1 Tb1 Fe1 109.95(14) . .
O14 Tb1 Fe1 123.31(14) . .
O15 Tb1 Fe1 34.22(13) . .
O47 Tb1 Fe1 99.22(13) 2_766 .
O3 Tb1 Fe1 65.53(13) . .
O16 Tb1 Fe1 34.53(13) . .
O13 Tb1 Fe1 141.25(14) . .
N1 Tb1 Fe1 94.87(15) . .
O5 Tb2 O25 119.1(2) . .
O5 Tb2 O27 146.0(2) . .
O25 Tb2 O27 91.75(18) . .
O5 Tb2 O23 84.3(2) . .
O25 Tb2 O23 64.11(18) . .
O27 Tb2 O23 98.14(19) . .
O5 Tb2 O28 81.7(2) . .
O25 Tb2 O28 133.82(19) . .
O27 Tb2 O28 65.65(18) . .
O23 Tb2 O28 79.21(18) . .
O5 Tb2 O7 82.8(2) . .
O25 Tb2 O7 142.5(2) . .
O27 Tb2 O7 80.02(19) . .
O23 Tb2 O7 152.98(19) . .
O28 Tb2 O7 75.49(19) . .
O5 Tb2 O26 72.9(2) . .
O25 Tb2 O26 78.83(19) . .
O27 Tb2 O26 131.5(2) . .
O23 Tb2 O26 118.68(19) . .
O28 Tb2 O26 146.4(2) . .
O7 Tb2 O26 79.75(19) . .
O5 Tb2 N5 134.5(2) . .
O25 Tb2 N5 67.3(2) . .
O27 Tb2 N5 68.31(19) . .
O23 Tb2 N5 128.9(2) . .
O28 Tb2 N5 128.83(19) . .
O7 Tb2 N5 75.8(2) . .
O26 Tb2 N5 64.1(2) . .
O5 Tb2 Fe4 112.20(16) . .
O25 Tb2 Fe4 121.95(13) . .
O27 Tb2 Fe4 33.75(13) . .
O23 Tb2 Fe4 97.32(13) . .
O28 Tb2 Fe4 34.17(13) . .
O7 Tb2 Fe4 66.19(13) . .
O26 Tb2 Fe4 143.97(14) . .
N5 Tb2 Fe4 95.14(14) . .
O9 Tb3 O37 123.7(2) . .
O9 Tb3 O35 81.72(19) . .
O37 Tb3 O35 64.25(19) . .
O9 Tb3 O39 143.5(2) . .
O37 Tb3 O39 90.4(2) . .
O35 Tb3 O39 105.40(19) . .
O9 Tb3 O11 78.1(2) . .
O37 Tb3 O11 141.39(19) . .
O35 Tb3 O11 154.1(2) . .
O39 Tb3 O11 82.22(19) . .
O9 Tb3 O40 80.5(2) . .
O37 Tb3 O40 132.97(18) . .
O35 Tb3 O40 83.37(19) . .
O39 Tb3 O40 65.30(18) . .
O11 Tb3 O40 77.41(18) . .
O9 Tb3 O38 72.7(2) . .
O37 Tb3 O38 79.9(2) . .
O35 Tb3 O38 111.80(19) . .
O39 Tb3 O38 132.03(19) . .
O11 Tb3 O38 77.43(19) . .
O40 Tb3 O38 146.3(2) . .
O9 Tb3 N9 134.2(2) . .
O37 Tb3 N9 66.1(2) . .
O35 Tb3 N9 129.8(2) . .
O39 Tb3 N9 67.9(2) . .
O11 Tb3 N9 76.1(2) . .
O40 Tb3 N9 128.46(19) . .
O38 Tb3 N9 65.2(2) . .
O9 Tb3 Fe7 109.41(15) . .
O37 Tb3 Fe7 121.89(14) . .
O35 Tb3 Fe7 105.81(14) . .
O39 Tb3 Fe7 34.09(14) . .
O11 Tb3 Fe7 66.60(14) . .
O40 Tb3 Fe7 34.63(12) . .
O38 Tb3 Fe7 142.13(14) . .
N9 Tb3 Fe7 93.98(15) . .
O9 Tb3 Fe6 106.77(14) . .
O37 Tb3 Fe6 31.69(13) . .
O35 Tb3 Fe6 32.85(14) . .
O39 Tb3 Fe6 96.01(13) . .
O11 Tb3 Fe6 173.04(14) . .
O40 Tb3 Fe6 108.03(13) . .
O38 Tb3 Fe6 99.09(14) . .
N9 Tb3 Fe6 97.00(15) . .
Fe7 Tb3 Fe6 115.30(3) . .
O15 Fe1 O16 82.2(2) . .
O15 Fe1 O19 102.4(2) . .
O16 Fe1 O19 172.5(2) . .
O15 Fe1 O17 98.7(2) . .
O16 Fe1 O17 97.5(2) . .
O19 Fe1 O17 76.0(2) . .
O15 Fe1 O4 99.0(2) . .
O16 Fe1 O4 96.1(2) . .
O19 Fe1 O4 89.1(2) . .
O17 Fe1 O4 158.9(2) . .
O15 Fe1 N2 162.0(2) . .
O16 Fe1 N2 80.1(2) . .
O19 Fe1 N2 95.0(2) . .
O17 Fe1 N2 80.6(2) . .
O4 Fe1 N2 86.0(2) . .
O15 Fe1 Tb1 42.74(16) . .
O16 Fe1 Tb1 43.45(16) . .
O19 Fe1 Tb1 142.82(17) . .
O17 Fe1 Tb1 115.15(16) . .
O4 Fe1 Tb1 85.73(15) . .
N2 Fe1 Tb1 121.29(17) . .
O20 Fe2 O22 93.7(3) . .
O20 Fe2 O17 102.4(2) . .
O22 Fe2 O17 88.4(2) . .
O20 Fe2 O21 142.4(2) . .
O22 Fe2 O21 73.2(2) . .
O17 Fe2 O21 112.1(2) . .
O20 Fe2 O19 105.9(3) . .
O22 Fe2 O19 156.3(2) . .
O17 Fe2 O19 74.6(2) . .
O21 Fe2 O19 97.6(2) . .
O20 Fe2 N3 79.3(3) . .
O22 Fe2 N3 120.6(3) . .
O17 Fe2 N3 150.9(2) . .
O21 Fe2 N3 77.8(2) . .
O19 Fe2 N3 77.0(2) . .
O25 Fe3 O23 78.3(2) . .
O25 Fe3 O22 170.4(3) . .
O23 Fe3 O22 96.6(2) . .
O25 Fe3 O21 99.3(2) . .
O23 Fe3 O21 99.9(2) . .
O22 Fe3 O21 73.4(2) . .
O25 Fe3 N13 90.8(3) . .
O23 Fe3 N13 159.9(3) . .
O22 Fe3 N13 96.3(3) . .
O21 Fe3 N13 98.5(3) . .
O25 Fe3 N4 109.7(2) . .
O23 Fe3 N4 79.0(3) . .
O22 Fe3 N4 76.9(2) . .
O21 Fe3 N4 149.9(2) . .
N13 Fe3 N4 89.1(3) . .
O27 Fe4 O28 81.8(2) . .
O27 Fe4 O31 101.2(2) . .
O28 Fe4 O31 177.0(2) . .
O27 Fe4 O8 97.6(2) . .
O28 Fe4 O8 93.1(2) . .
O31 Fe4 O8 86.9(2) . .
O27 Fe4 O29 98.1(2) . .
O28 Fe4 O29 103.7(2) . .
O31 Fe4 O29 75.7(2) . .
O8 Fe4 O29 158.5(2) . .
O27 Fe4 N6 159.7(2) . .
O28 Fe4 N6 79.1(2) . .
O31 Fe4 N6 97.9(2) . .
O8 Fe4 N6 90.0(2) . .
O29 Fe4 N6 80.2(2) . .
O27 Fe4 Tb2 41.98(17) . .
O28 Fe4 Tb2 42.86(16) . .
O31 Fe4 Tb2 140.09(16) . .
O8 Fe4 Tb2 84.67(15) . .
O29 Fe4 Tb2 116.82(15) . .
N6 Fe4 Tb2 120.96(17) . .
O32 Fe5 O34 93.7(2) . .
O32 Fe5 O29 102.0(2) . .
O34 Fe5 O29 91.1(2) . .
O32 Fe5 O33 143.6(2) . .
O34 Fe5 O33 73.4(2) . .
O29 Fe5 O33 112.0(2) . .
O32 Fe5 O31 106.3(2) . .
O34 Fe5 O31 157.6(2) . .
O29 Fe5 O31 75.2(2) . .
O33 Fe5 O31 95.1(2) . .
O32 Fe5 N7 78.7(2) . .
O34 Fe5 N7 118.0(2) . .
O29 Fe5 N7 150.9(2) . .
O33 Fe5 N7 78.0(2) . .
O31 Fe5 N7 76.7(2) . .
O37 Fe6 O35 78.8(2) . .
O37 Fe6 O34 168.4(2) . .
O35 Fe6 O34 97.6(2) . .
O37 Fe6 O33 95.9(2) . .
O35 Fe6 O33 101.8(2) . .
O34 Fe6 O33 74.0(2) . .
O37 Fe6 N16 94.6(3) . .
O35 Fe6 N16 159.2(3) . .
O34 Fe6 N16 92.5(3) . .
O33 Fe6 N16 98.4(3) . .
O37 Fe6 N8 111.7(2) . .
O35 Fe6 N8 78.5(2) . .
O34 Fe6 N8 77.9(2) . .
O33 Fe6 N8 151.7(2) . .
N16 Fe6 N8 85.9(3) . .
O37 Fe6 Tb3 39.29(17) . .
O35 Fe6 Tb3 39.86(15) . .
O34 Fe6 Tb3 137.26(18) . .
O33 Fe6 Tb3 105.59(15) . .
N16 Fe6 Tb3 128.8(2) . .
N8 Fe6 Tb3 92.77(18) . .
O39 Fe7 O43 101.5(2) . .
O39 Fe7 O40 81.1(2) . .
O43 Fe7 O40 174.0(2) . .
O39 Fe7 O41 100.0(2) . .
O43 Fe7 O41 76.2(2) . .
O40 Fe7 O41 98.0(2) . .
O39 Fe7 O12 97.9(2) . .
O43 Fe7 O12 88.7(2) . .
O40 Fe7 O12 96.4(2) . .
O41 Fe7 O12 158.5(2) . .
O39 Fe7 N10 161.5(2) . .
O43 Fe7 N10 96.4(2) . .
O40 Fe7 N10 80.7(2) . .
O41 Fe7 N10 79.4(2) . .
O12 Fe7 N10 87.3(2) . .
O39 Fe7 Tb3 42.44(16) . .
O43 Fe7 Tb3 141.07(17) . .
O40 Fe7 Tb3 43.23(16) . .
O41 Fe7 Tb3 117.13(16) . .
O12 Fe7 Tb3 84.23(16) . .
N10 Fe7 Tb3 121.35(17) . .
O45 Fe8 O46 94.5(3) . .
O45 Fe8 O41 99.4(2) . .
O46 Fe8 O41 91.5(2) . .
O45 Fe8 O44 145.8(2) . .
O46 Fe8 O44 73.9(2) . .
O41 Fe8 O44 112.7(2) . .
O45 Fe8 O43 104.6(3) . .
O46 Fe8 O43 158.3(2) . .
O41 Fe8 O43 75.4(2) . .
O44 Fe8 O43 94.9(2) . .
O45 Fe8 N11 79.2(2) . .
O46 Fe8 N11 117.2(2) . .
O41 Fe8 N11 151.3(2) . .
O44 Fe8 N11 78.1(2) . .
O43 Fe8 N11 77.2(2) . .
O14 Fe9 O47 78.9(2) 2_766 .
O14 Fe9 O46 168.5(2) 2_766 .
O47 Fe9 O46 97.2(2) . .
O14 Fe9 O44 96.2(2) 2_766 .
O47 Fe9 O44 99.3(2) . .
O46 Fe9 O44 73.6(2) . .
O14 Fe9 N19 93.3(3) 2_766 .
O47 Fe9 N19 160.4(3) . .
O46 Fe9 N19 93.7(3) . .
O44 Fe9 N19 99.4(3) . .
O14 Fe9 N12 112.3(3) 2_766 .
O47 Fe9 N12 78.4(2) . .
O46 Fe9 N12 77.1(3) . .
O44 Fe9 N12 150.0(3) . .
N19 Fe9 N12 88.2(3) . .
O2 C1 O1 124.4(8) . .
O2 C1 C2 118.2(7) . .
O1 C1 C2 117.4(8) . .
C1 C2 C4 111.2(7) . .
C1 C2 C3 113.4(8) . .
C4 C2 C3 111.4(8) . .
C1 C2 H2 106.8 . .
C4 C2 H2 106.8 . .
C3 C2 H2 106.8 . .
C2 C3 H3A 109.5 . .
C2 C3 H3B 109.5 . .
H3A C3 H3B 109.5 . .
C2 C3 H3C 109.5 . .
H3A C3 H3C 109.5 . .
H3B C3 H3C 109.5 . .
C2 C4 H4A 109.5 . .
C2 C4 H4B 109.5 . .
H4A C4 H4B 109.5 . .
C2 C4 H4C 109.5 . .
H4A C4 H4C 109.5 . .
H4B C4 H4C 109.5 . .
O3 C5 O4 124.5(8) . .
O3 C5 C6 118.5(7) . .
O4 C5 C6 117.0(7) . .
C7 C6 C5 108.7(8) . .
C7 C6 C8 111.8(8) . .
C5 C6 C8 109.1(7) . .
C7 C6 H6 109.1 . .
C5 C6 H6 109.1 . .
C8 C6 H6 109.1 . .
C6 C7 H7A 109.5 . .
C6 C7 H7B 109.5 . .
H7A C7 H7B 109.5 . .
C6 C7 H7C 109.5 . .
H7A C7 H7C 109.5 . .
H7B C7 H7C 109.5 . .
C6 C8 H8A 109.5 . .
C6 C8 H8B 109.5 . .
H8A C8 H8B 109.5 . .
C6 C8 H8C 109.5 . .
H8A C8 H8C 109.5 . .
H8B C8 H8C 109.5 . .
O5 C9 O6 125.6(10) . .
O5 C9 C10 116.6(12) . .
O6 C9 C10 117.8(12) . .
C11' C10 C11 49.2(16) . .
C11' C10 C12 117.8(19) . .
C11 C10 C12 131.2(16) . .
C11' C10 C9 116.8(18) . .
C11 C10 C9 112.7(14) . .
C12 C10 C9 113.5(11) . .
C11' C10 H10 46.8 . .
C11 C10 H10 95.4 . .
C12 C10 H10 95.4 . .
C9 C10 H10 95.4 . .
C11' C10 H10Y 101.7 . .
C11 C10 H10Y 53.6 . .
C12 C10 H10Y 101.7 . .
C9 C10 H10Y 101.7 . .
H10 C10 H10Y 148.5 . .
C10 C11 H11A 109.5 . .
C10 C11 H11B 109.5 . .
C10 C11 H11C 109.5 . .
C10 C11' H11D 109.5 . .
C10 C11' H11E 109.5 . .
H11D C11' H11E 109.5 . .
C10 C11' H11F 109.5 . .
H11D C11' H11F 109.5 . .
H11E C11' H11F 109.5 . .
C10 C12 H12A 109.5 . .
C10 C12 H12B 109.5 . .
H12A C12 H12B 109.5 . .
C10 C12 H12C 109.5 . .
H12A C12 H12C 109.5 . .
H12B C12 H12C 109.5 . .
O7 C13 O8 125.3(8) . .
O7 C13 C14 118.2(7) . .
O8 C13 C14 116.5(7) . .
C16' C14 C13 108.4(12) . .
C16' C14 C15 138.6(14) . .
C13 C14 C15 111.2(9) . .
C16' C14 C15' 121.0(18) . .
C13 C14 C15' 112.5(13) . .
C15 C14 C15' 51.6(14) . .
C16' C14 C16 63.7(12) . .
C13 C14 C16 110.9(9) . .
C15 C14 C16 111.1(11) . .
C15' C14 C16 62.9(15) . .
C16' C14 H14 47.1 . .
C13 C14 H14 107.8 . .
C15 C14 H14 107.8 . .
C15' C14 H14 139.3 . .
C16 C14 H14 107.8 . .
C16' C14 H14' 104.3 . .
C13 C14 H14' 104.4 . .
C15 C14 H14' 54.5 . .
C15' C14 H14' 104.7 . .
C16 C14 H14' 144.7 . .
H14 C14 H14' 58.4 . .
C14 C15 H14' 41.1 . .
C14 C15 H15A 109.5 . .
H14' C15 H15A 145.2 . .
C14 C15 H15B 109.5 . .
H14' C15 H15B 100.2 . .
H15A C15 H15B 109.5 . .
C14 C15 H15C 109.5 . .
H14' C15 H15C 75.9 . .
H15A C15 H15C 109.5 . .
H15B C15 H15C 109.5 . .
C14 C15' H15D 109.5 . .
C14 C15' H15E 109.5 . .
H15D C15' H15E 109.5 . .
C14 C15' H15F 109.5 . .
H15D C15' H15F 109.5 . .
H15E C15' H15F 109.5 . .
C14 C16 H16A 109.5 . .
C14 C16 H16B 109.5 . .
H16A C16 H16B 109.5 . .
C14 C16 H16C 109.5 . .
H16A C16 H16C 109.5 . .
H16B C16 H16C 109.5 . .
C14 C16' H16D 109.5 . .
C14 C16' H16E 109.5 . .
H16D C16' H16E 109.5 . .
C14 C16' H16F 109.5 . .
H16D C16' H16F 109.5 . .
H16E C16' H16F 109.5 . .
O9 C17 O10 123.4(9) . .
O9 C17 C18' 119.7(13) . .
O10 C17 C18' 111.9(13) . .
O9 C17 C18 112.4(10) . .
O10 C17 C18 120.6(11) . .
C18' C17 C18 43.5(12) . .
C19 C18 C20 110.0(15) . .
C19 C18 C17 104.5(11) . .
C20 C18 C17 118.3(12) . .
C19 C18 H18 107.9 . .
C20 C18 H18 107.9 . .
C17 C18 H18 107.9 . .
C17 C18' C20' 97.1(15) . .
C17 C18' C19' 114.9(18) . .
C20' C18' C19' 111(2) . .
C17 C18' H18' 111.1 . .
C20' C18' H18' 111.1 . .
C19' C18' H18' 111.1 . .
C18' C19' H19D 109.5 . .
C18' C19' H19E 109.5 . .
H19D C19' H19E 109.5 . .
C18' C19' H19F 109.5 . .
H19D C19' H19F 109.5 . .
H19E C19' H19F 109.5 . .
C18' C20' H20D 109.5 . .
C18' C20' H20E 109.5 . .
H20D C20' H20E 109.5 . .
C18' C20' H20F 109.5 . .
H20D C20' H20F 109.5 . .
H20E C20' H20F 109.5 . .
O11 C21 O12 123.5(7) . .
O11 C21 C22 119.8(7) . .
O12 C21 C22 116.7(7) . .
C24 C22 C21 109.6(7) . .
C24 C22 C23 112.3(8) . .
C21 C22 C23 111.6(7) . .
C24 C22 H22 107.7 . .
C21 C22 H22 107.7 . .
C23 C22 H22 107.7 . .
C22 C23 H23A 109.5 . .
C22 C23 H23B 109.5 . .
H23A C23 H23B 109.5 . .
C22 C23 H23C 109.5 . .
H23A C23 H23C 109.5 . .
H23B C23 H23C 109.5 . .
C22 C24 H24A 109.5 . .
C22 C24 H24B 109.5 . .
H24A C24 H24B 109.5 . .
C22 C24 H24C 109.5 . .
H24A C24 H24C 109.5 . .
H24B C24 H24C 109.5 . .
N1 C25 C26 112.2(7) . .
N1 C25 H25A 109.2 . .
C26 C25 H25A 109.2 . .
N1 C25 H25B 109.2 . .
C26 C25 H25B 109.2 . .
H25A C25 H25B 107.9 . .
O13 C26 C25 110.5(7) . .
O13 C26 H26A 109.5 . .
C25 C26 H26A 109.5 . .
O13 C26 H26B 109.5 . .
C25 C26 H26B 109.5 . .
H26A C26 H26B 108.1 . .
N1 C27 C28 111.5(7) . .
N1 C27 H27A 109.3 . .
C28 C27 H27A 109.3 . .
N1 C27 H27B 109.3 . .
C28 C27 H27B 109.3 . .
H27A C27 H27B 108.0 . .
O14 C28 C27 107.8(7) . .
O14 C28 H28A 110.1 . .
C27 C28 H28A 110.1 . .
O14 C28 H28B 110.1 . .
C27 C28 H28B 110.1 . .
H28A C28 H28B 108.5 . .
N1 C29 C30 110.3(7) . .
N1 C29 H29A 109.6 . .
C30 C29 H29A 109.6 . .
N1 C29 H29B 109.6 . .
C30 C29 H29B 109.6 . .
H29A C29 H29B 108.1 . .
O15 C30 C29 110.9(7) . .
O15 C30 H30A 109.5 . .
C29 C30 H30A 109.5 . .
O15 C30 H30B 109.5 . .
C29 C30 H30B 109.5 . .
H30A C30 H30B 108.0 . .
N2 C31 C32 111.4(6) . .
N2 C31 H31A 109.4 . .
C32 C31 H31A 109.4 . .
N2 C31 H31B 109.4 . .
C32 C31 H31B 109.4 . .
H31A C31 H31B 108.0 . .
O16 C32 C31 111.2(7) . .
O16 C32 H32A 109.4 . .
C31 C32 H32A 109.4 . .
O16 C32 H32B 109.4 . .
C31 C32 H32B 109.4 . .
H32A C32 H32B 108.0 . .
N2 C33 C34 111.9(7) . .
N2 C33 H33A 109.2 . .
C34 C33 H33A 109.2 . .
N2 C33 H33B 109.2 . .
C34 C33 H33B 109.2 . .
H33A C33 H33B 107.9 . .
O17 C34 C33 109.9(7) . .
O17 C34 H34A 109.7 . .
C33 C34 H34A 109.7 . .
O17 C34 H34B 109.7 . .
C33 C34 H34B 109.7 . .
H34A C34 H34B 108.2 . .
N2 C35 C36 117.5(7) . .
N2 C35 H35A 107.9 . .
C36 C35 H35A 107.9 . .
N2 C35 H35B 107.9 . .
C36 C35 H35B 107.9 . .
H35A C35 H35B 107.2 . .
O18 C36 C35 115.3(7) . .
O18 C36 H36A 108.4 . .
C35 C36 H36A 108.4 . .
O18 C36 H36B 108.4 . .
C35 C36 H36B 108.4 . .
H36A C36 H36B 107.5 . .
N3 C37 C38 110.8(7) . .
N3 C37 H37A 109.5 . .
C38 C37 H37A 109.5 . .
N3 C37 H37B 109.5 . .
C38 C37 H37B 109.5 . .
H37A C37 H37B 108.1 . .
O19 C38 C37 108.5(7) . .
O19 C38 H38A 110.0 . .
C37 C38 H38A 110.0 . .
O19 C38 H38B 110.0 . .
C37 C38 H38B 110.0 . .
H38A C38 H38B 108.4 . .
N3 C39 C40 109.0(8) . .
N3 C39 H39A 109.9 . .
C40 C39 H39A 109.9 . .
N3 C39 H39B 109.9 . .
C40 C39 H39B 109.9 . .
H39A C39 H39B 108.3 . .
O20 C40 C39 110.1(8) . .
O20 C40 H40A 109.6 . .
C39 C40 H40A 109.6 . .
O20 C40 H40B 109.6 . .
C39 C40 H40B 109.6 . .
H40A C40 H40B 108.2 . .
N3 C41 C42 110.4(7) . .
N3 C41 H41A 109.6 . .
C42 C41 H41A 109.6 . .
N3 C41 H41B 109.6 . .
C42 C41 H41B 109.6 . .
H41A C41 H41B 108.1 . .
O21 C42 C41 110.0(7) . .
O21 C42 H42A 109.7 . .
C41 C42 H42A 109.7 . .
O21 C42 H42B 109.7 . .
C41 C42 H42B 109.7 . .
H42A C42 H42B 108.2 . .
N4 C43 C44 109.8(8) . .
N4 C43 H43A 109.7 . .
C44 C43 H43A 109.7 . .
N4 C43 H43B 109.7 . .
C44 C43 H43B 109.7 . .
H43A C43 H43B 108.2 . .
O22 C44 C43 109.6(7) . .
O22 C44 H44A 109.7 . .
C43 C44 H44A 109.7 . .
O22 C44 H44B 109.7 . .
C43 C44 H44B 109.7 . .
H44A C44 H44B 108.2 . .
N4 C45 C46 110.8(7) . .
N4 C45 H45A 109.5 . .
C46 C45 H45A 109.5 . .
N4 C45 H45B 109.5 . .
C46 C45 H45B 109.5 . .
H45A C45 H45B 108.1 . .
O23 C46 C45 108.8(7) . .
O23 C46 H46A 109.9 . .
C45 C46 H46A 109.9 . .
O23 C46 H46B 109.9 . .
C45 C46 H46B 109.9 . .
H46A C46 H46B 108.3 . .
N4 C47 C48 115.5(8) . .
N4 C47 H47A 108.4 . .
C48 C47 H47A 108.4 . .
N4 C47 H47B 108.4 . .
C48 C47 H47B 108.4 . .
H47A C47 H47B 107.5 . .
O24 C48 C47 110.8(8) . .
O24 C48 H48A 109.5 . .
C47 C48 H48A 109.5 . .
O24 C48 H48B 109.5 . .
C47 C48 H48B 109.5 . .
H48A C48 H48B 108.1 . .
N5 C49 C50 112.5(7) . .
N5 C49 H49A 109.1 . .
C50 C49 H49A 109.1 . .
N5 C49 H49B 109.1 . .
C50 C49 H49B 109.1 . .
H49A C49 H49B 107.8 . .
O25 C50 C49 109.7(6) . .
O25 C50 H50A 109.7 . .
C49 C50 H50A 109.7 . .
O25 C50 H50B 109.7 . .
C49 C50 H50B 109.7 . .
H50A C50 H50B 108.2 . .
N5 C51 C52 110.7(7) . .
N5 C51 H51A 109.5 . .
C52 C51 H51A 109.5 . .
N5 C51 H51B 109.5 . .
C52 C51 H51B 109.5 . .
H51A C51 H51B 108.1 . .
O26 C52 C51 109.2(7) . .
O26 C52 H52A 109.8 . .
C51 C52 H52A 109.8 . .
O26 C52 H52B 109.8 . .
C51 C52 H52B 109.8 . .
H52A C52 H52B 108.3 . .
N5 C53 C54 110.6(7) . .
N5 C53 H53A 109.5 . .
C54 C53 H53A 109.5 . .
N5 C53 H53B 109.5 . .
C54 C53 H53B 109.5 . .
H53A C53 H53B 108.1 . .
O27 C54 C53 110.9(7) . .
O27 C54 H54A 109.5 . .
C53 C54 H54A 109.5 . .
O27 C54 H54B 109.5 . .
C53 C54 H54B 109.5 . .
H54A C54 H54B 108.1 . .
C56 C55 N6 112.6(8) . .
C56 C55 H55A 109.1 . .
N6 C55 H55A 109.1 . .
C56 C55 H55B 109.1 . .
N6 C55 H55B 109.1 . .
H55A C55 H55B 107.8 . .
O28 C56 C55 110.9(8) . .
O28 C56 H56A 109.5 . .
C55 C56 H56A 109.5 . .
O28 C56 H56B 109.5 . .
C55 C56 H56B 109.5 . .
H56A C56 H56B 108.0 . .
N6 C57 C58 110.3(6) . .
N6 C57 H57A 109.6 . .
C58 C57 H57A 109.6 . .
N6 C57 H57B 109.6 . .
C58 C57 H57B 109.6 . .
H57A C57 H57B 108.1 . .
O29 C58 C57 109.0(7) . .
O29 C58 H58A 109.9 . .
C57 C58 H58A 109.9 . .
O29 C58 H58B 109.9 . .
C57 C58 H58B 109.9 . .
H58A C58 H58B 108.3 . .
N6 C59 C60 117.6(8) . .
N6 C59 H59A 107.9 . .
C60 C59 H59A 107.9 . .
N6 C59 H59B 107.9 . .
C60 C59 H59B 107.9 . .
H59A C59 H59B 107.2 . .
O30 C60 C59 113.5(9) . .
O30 C60 H60A 108.9 . .
C59 C60 H60A 108.9 . .
O30 C60 H60B 108.9 . .
C59 C60 H60B 108.9 . .
H60A C60 H60B 107.7 . .
O31 C61 C62 108.0(7) . .
O31 C61 H61A 110.1 . .
C62 C61 H61A 110.1 . .
O31 C61 H61B 110.1 . .
C62 C61 H61B 110.1 . .
H61A C61 H61B 108.4 . .
N7 C62 C61 112.5(7) . .
N7 C62 H62A 109.1 . .
C61 C62 H62A 109.1 . .
N7 C62 H62B 109.1 . .
C61 C62 H62B 109.1 . .
H62A C62 H62B 107.8 . .
N7 C63 C64 109.0(7) . .
N7 C63 H63A 109.9 . .
C64 C63 H63A 109.9 . .
N7 C63 H63B 109.9 . .
C64 C63 H63B 109.9 . .
H63A C63 H63B 108.3 . .
O32 C64 C63 110.2(7) . .
O32 C64 H64A 109.6 . .
C63 C64 H64A 109.6 . .
O32 C64 H64B 109.6 . .
C63 C64 H64B 109.6 . .
H64A C64 H64B 108.1 . .
O33 C65 C66 108.9(7) . .
O33 C65 H65A 109.9 . .
C66 C65 H65A 109.9 . .
O33 C65 H65B 109.9 . .
C66 C65 H65B 109.9 . .
H65A C65 H65B 108.3 . .
N7 C66 C65 108.9(7) . .
N7 C66 H66A 109.9 . .
C65 C66 H66A 109.9 . .
N7 C66 H66B 109.9 . .
C65 C66 H66B 109.9 . .
H66A C66 H66B 108.3 . .
N8 C67 C68 111.3(7) . .
N8 C67 H67A 109.4 . .
C68 C67 H67A 109.4 . .
N8 C67 H67B 109.4 . .
C68 C67 H67B 109.4 . .
H67A C67 H67B 108.0 . .
O34 C68 C67 108.7(6) . .
O34 C68 H68A 110.0 . .
C67 C68 H68A 110.0 . .
O34 C68 H68B 110.0 . .
C67 C68 H68B 110.0 . .
H68A C68 H68B 108.3 . .
N8 C69 C70 110.8(7) . .
N8 C69 H69A 109.5 . .
C70 C69 H69A 109.5 . .
N8 C69 H69B 109.5 . .
C70 C69 H69B 109.5 . .
H69A C69 H69B 108.1 . .
O35 C70 C69 106.7(6) . .
O35 C70 H70A 110.4 . .
C69 C70 H70A 110.4 . .
O35 C70 H70B 110.4 . .
C69 C70 H70B 110.4 . .
H70A C70 H70B 108.6 . .
C72 C71 N8 115.3(7) . .
C72 C71 H71A 108.4 . .
N8 C71 H71A 108.4 . .
C72 C71 H71B 108.4 . .
N8 C71 H71B 108.4 . .
H71A C71 H71B 107.5 . .
O36 C72 C71 110.1(7) . .
O36 C72 H72A 109.6 . .
C71 C72 H72A 109.6 . .
O36 C72 H72B 109.6 . .
C71 C72 H72B 109.6 . .
H72A C72 H72B 108.2 . .
N9 C73 C74 111.0(7) . .
N9 C73 H73A 109.4 . .
C74 C73 H73A 109.4 . .
N9 C73 H73B 109.4 . .
C74 C73 H73B 109.4 . .
H73A C73 H73B 108.0 . .
O37 C74 C73 109.1(7) . .
O37 C74 H74A 109.9 . .
C73 C74 H74A 109.9 . .
O37 C74 H74B 109.9 . .
C73 C74 H74B 109.9 . .
H74A C74 H74B 108.3 . .
N9 C75 C76 110.9(7) . .
N9 C75 H75A 109.5 . .
C76 C75 H75A 109.5 . .
N9 C75 H75B 109.5 . .
C76 C75 H75B 109.5 . .
H75A C75 H75B 108.0 . .
O38 C76 C75 111.5(7) . .
O38 C76 H76A 109.3 . .
C75 C76 H76A 109.3 . .
O38 C76 H76B 109.3 . .
C75 C76 H76B 109.3 . .
H76A C76 H76B 108.0 . .
N9 C77 C78 110.5(7) . .
N9 C77 H77A 109.6 . .
C78 C77 H77A 109.6 . .
N9 C77 H77B 109.6 . .
C78 C77 H77B 109.6 . .
H77A C77 H77B 108.1 . .
O39 C78 C77 109.8(7) . .
O39 C78 H78A 109.7 . .
C77 C78 H78A 109.7 . .
O39 C78 H78B 109.7 . .
C77 C78 H78B 109.7 . .
H78A C78 H78B 108.2 . .
N10 C79 C80 110.4(7) . .
N10 C79 H79A 109.6 . .
C80 C79 H79A 109.6 . .
N10 C79 H79B 109.6 . .
C80 C79 H79B 109.6 . .
H79A C79 H79B 108.1 . .
O40 C80 C79 110.4(6) . .
O40 C80 H80A 109.6 . .
C79 C80 H80A 109.6 . .
O40 C80 H80B 109.6 . .
C79 C80 H80B 109.6 . .
H80A C80 H80B 108.1 . .
C82 C81 N10 111.0(7) . .
C82 C81 H81A 109.4 . .
N10 C81 H81A 109.4 . .
C82 C81 H81B 109.4 . .
N10 C81 H81B 109.4 . .
H81A C81 H81B 108.0 . .
O41 C82 C81 109.9(7) . .
O41 C82 H82A 109.7 . .
C81 C82 H82A 109.7 . .
O41 C82 H82B 109.7 . .
C81 C82 H82B 109.7 . .
H82A C82 H82B 108.2 . .
N10 C83 C84 117.2(7) . .
N10 C83 H83A 108.0 . .
C84 C83 H83A 108.0 . .
N10 C83 H83B 108.0 . .
C84 C83 H83B 108.0 . .
H83A C83 H83B 107.2 . .
O42 C84 C83 110.8(8) . .
O42 C84 H84A 109.5 . .
C83 C84 H84A 109.5 . .
O42 C84 H84B 109.5 . .
C83 C84 H84B 109.5 . .
H84A C84 H84B 108.1 . .
N11 C85 C86 111.2(7) . .
N11 C85 H85A 109.4 . .
C86 C85 H85A 109.4 . .
N11 C85 H85B 109.4 . .
C86 C85 H85B 109.4 . .
H85A C85 H85B 108.0 . .
O43 C86 C85 107.8(6) . .
O43 C86 H86A 110.2 . .
C85 C86 H86A 110.2 . .
O43 C86 H86B 110.2 . .
C85 C86 H86B 110.2 . .
H86A C86 H86B 108.5 . .
N11 C87 C88 109.5(7) . .
N11 C87 H87A 109.8 . .
C88 C87 H87A 109.8 . .
N11 C87 H87B 109.8 . .
C88 C87 H87B 109.8 . .
H87A C87 H87B 108.2 . .
O45 C88 C87 109.5(7) . .
O45 C88 H88A 109.8 . .
C87 C88 H88A 109.8 . .
O45 C88 H88B 109.8 . .
C87 C88 H88B 109.8 . .
H88A C88 H88B 108.2 . .
N11 C89 C90 110.3(6) . .
N11 C89 H89A 109.6 . .
C90 C89 H89A 109.6 . .
N11 C89 H89B 109.6 . .
C90 C89 H89B 109.6 . .
H89A C89 H89B 108.1 . .
O44 C90 C89 109.0(7) . .
O44 C90 H90A 109.9 . .
C89 C90 H90A 109.9 . .
O44 C90 H90B 109.9 . .
C89 C90 H90B 109.9 . .
H90A C90 H90B 108.3 . .
N12 C91 C92 111.6(7) . .
N12 C91 H91A 109.3 . .
C92 C91 H91A 109.3 . .
N12 C91 H91B 109.3 . .
C92 C91 H91B 109.3 . .
H91A C91 H91B 108.0 . .
O46 C92 C91 107.5(7) . .
O46 C92 H92A 110.2 . .
C91 C92 H92A 110.2 . .
O46 C92 H92B 110.2 . .
C91 C92 H92B 110.2 . .
H92A C92 H92B 108.5 . .
N12 C93 C94 110.4(7) . .
N12 C93 H93A 109.6 . .
C94 C93 H93A 109.6 . .
N12 C93 H93B 109.6 . .
C94 C93 H93B 109.6 . .
H93A C93 H93B 108.1 . .
O47 C94 C93 109.0(7) . .
O47 C94 H94A 109.9 . .
C93 C94 H94A 109.9 . .
O47 C94 H94B 109.9 . .
C93 C94 H94B 109.9 . .
H94A C94 H94B 108.3 . .
N12 C95 C96 112.1(9) . .
N12 C95 H95A 109.2 . .
C96 C95 H95A 109.2 . .
N12 C95 H95B 109.2 . .
C96 C95 H95B 109.2 . .
H95A C95 H95B 107.9 . .
O48 C96 C95 109.1(10) . .
O48 C96 H96A 109.9 . .
C95 C96 H96A 109.9 . .
O48 C96 H96B 109.9 . .
C95 C96 H96B 109.9 . .
H96A C96 H96B 108.3 . .
C25 N1 C27 111.9(7) . .
C25 N1 C29 110.7(7) . .
C27 N1 C29 110.0(7) . .
C25 N1 Tb1 107.2(5) . .
C27 N1 Tb1 110.3(5) . .
C29 N1 Tb1 106.7(5) . .
C31 N2 C35 111.2(6) . .
C31 N2 C33 114.1(7) . .
C35 N2 C33 111.2(6) . .
C31 N2 Fe1 102.4(5) . .
C35 N2 Fe1 112.2(5) . .
C33 N2 Fe1 105.3(5) . .
C41 N3 C39 113.4(7) . .
C41 N3 C37 113.7(7) . .
C39 N3 C37 110.9(7) . .
C41 N3 Fe2 108.9(5) . .
C39 N3 Fe2 102.2(6) . .
C37 N3 Fe2 107.0(5) . .
C47 N4 C43 110.8(7) . .
C47 N4 C45 111.0(7) . .
C43 N4 C45 112.3(7) . .
C47 N4 Fe3 112.5(5) . .
C43 N4 Fe3 104.1(5) . .
C45 N4 Fe3 105.9(5) . .
C51 N5 C53 110.3(6) . .
C51 N5 C49 111.5(6) . .
C53 N5 C49 109.9(6) . .
C51 N5 Tb2 108.3(5) . .
C53 N5 Tb2 106.9(5) . .
C49 N5 Tb2 109.8(5) . .
C59 N6 C55 114.0(8) . .
C59 N6 C57 111.7(7) . .
C55 N6 C57 110.4(7) . .
C59 N6 Fe4 110.0(5) . .
C55 N6 Fe4 105.3(5) . .
C57 N6 Fe4 104.8(5) . .
C63 N7 C62 113.2(7) . .
C63 N7 C66 112.7(7) . .
C62 N7 C66 112.9(7) . .
C63 N7 Fe5 102.5(5) . .
C62 N7 Fe5 106.2(5) . .
C66 N7 Fe5 108.5(5) . .
C67 N8 C69 113.6(6) . .
C67 N8 C71 110.7(6) . .
C69 N8 C71 110.9(6) . .
C67 N8 Fe6 102.7(5) . .
C69 N8 Fe6 106.8(5) . .
C71 N8 Fe6 111.9(5) . .
C73 N9 C75 112.2(7) . .
C73 N9 C77 109.6(7) . .
C75 N9 C77 110.9(7) . .
C73 N9 Tb3 111.2(5) . .
C75 N9 Tb3 106.8(5) . .
C77 N9 Tb3 105.9(5) . .
C83 N10 C79 113.7(6) . .
C83 N10 C81 110.3(6) . .
C79 N10 C81 112.3(6) . .
C83 N10 Fe7 110.8(5) . .
C79 N10 Fe7 101.8(5) . .
C81 N10 Fe7 107.5(5) . .
C89 N11 C85 114.4(7) . .
C89 N11 C87 112.8(6) . .
C85 N11 C87 111.4(7) . .
C89 N11 Fe8 108.4(5) . .
C85 N11 Fe8 107.1(5) . .
C87 N11 Fe8 101.8(5) . .
C91 N12 C93 113.4(8) . .
C91 N12 C95 111.6(7) . .
C93 N12 C95 109.8(7) . .
C91 N12 Fe9 102.8(5) . .
C93 N12 Fe9 106.1(5) . .
C95 N12 Fe9 113.0(6) . .
N14' N13 N14 48.9(12) . .
N14' N13 Fe3 162.2(14) . .
N14 N13 Fe3 147.8(10) . .
N13 N14 N15 177.8(17) . .
N13 N14' N15' 166(3) . .
N17 N16 Fe6 137.2(6) . .
N16 N17 N18 178.2(9) . .
N20 N19 Fe9 131.0(7) . .
N19 N20 N21 178.2(12) . .
C1 O1 Tb1 136.2(6) . .
C5 O3 Tb1 138.9(5) . .
C5 O4 Fe1 123.9(5) . .
C9 O5 Tb2 136.7(7) . .
C13 O7 Tb2 137.1(5) . .
C13 O8 Fe4 126.6(5) . .
C17 O9 Tb3 136.9(7) . .
C21 O11 Tb3 139.0(5) . .
C21 O12 Fe7 126.1(5) . .
C26 O13 Tb1 125.3(5) . .
C28 O14 Fe9 129.5(5) . 2_766
C28 O14 Tb1 119.8(5) . .
Fe9 O14 Tb1 109.3(2) 2_766 .
C30 O15 Fe1 126.5(5) . .
C30 O15 Tb1 121.2(5) . .
Fe1 O15 Tb1 103.0(2) . .
C32 O16 Fe1 119.6(5) . .
C32 O16 Tb1 133.3(5) . .
Fe1 O16 Tb1 102.0(2) . .
C34 O17 Fe2 123.2(5) . .
C34 O17 Fe1 110.2(4) . .
Fe2 O17 Fe1 103.8(3) . .
C36 O18 H18A 109.6 . .
C38 O19 Fe1 133.3(5) . .
C38 O19 Fe2 121.2(5) . .
Fe1 O19 Fe2 104.9(3) . .
C40 O20 Fe2 121.1(6) . .
C42 O21 Fe3 124.0(5) . .
C42 O21 Fe2 115.7(5) . .
Fe3 O21 Fe2 105.0(2) . .
C44 O22 Fe2 130.9(5) . .
C44 O22 Fe3 121.6(5) . .
Fe2 O22 Fe3 107.1(3) . .
C46 O23 Fe3 110.8(5) . .
C46 O23 Tb2 129.8(5) . .
Fe3 O23 Tb2 107.6(2) . .
C48 O24 H24 109.9 . .
C50 O25 Fe3 129.1(5) . .
C50 O25 Tb2 120.1(5) . .
Fe3 O25 Tb2 109.9(2) . .
C52 O26 Tb2 125.1(5) . .
C54 O27 Fe4 125.9(5) . .
C54 O27 Tb2 121.6(4) . .
Fe4 O27 Tb2 104.3(2) . .
C56 O28 Fe4 114.5(5) . .
C56 O28 Tb2 125.7(5) . .
Fe4 O28 Tb2 103.0(2) . .
C58 O29 Fe5 119.5(5) . .
C58 O29 Fe4 111.8(5) . .
Fe5 O29 Fe4 104.0(2) . .
C60 O30 H30 109.1 . .
C61 O31 Fe4 131.6(5) . .
C61 O31 Fe5 122.2(5) . .
Fe4 O31 Fe5 104.5(2) . .
C64 O32 Fe5 121.6(5) . .
C65 O33 Fe6 125.1(5) . .
C65 O33 Fe5 115.1(5) . .
Fe6 O33 Fe5 104.7(2) . .
C68 O34 Fe6 120.7(4) . .
C68 O34 Fe5 132.3(5) . .
Fe6 O34 Fe5 106.7(3) . .
C70 O35 Fe6 111.8(5) . .
C70 O35 Tb3 127.6(5) . .
Fe6 O35 Tb3 107.3(2) . .
C72 O36 H36 109.5 . .
C74 O37 Fe6 128.4(5) . .
C74 O37 Tb3 120.5(5) . .
Fe6 O37 Tb3 109.0(2) . .
C76 O38 Tb3 124.3(5) . .
C78 O39 Fe7 125.0(5) . .
C78 O39 Tb3 122.1(5) . .
Fe7 O39 Tb3 103.5(2) . .
C80 O40 Fe7 117.6(5) . .
C80 O40 Tb3 134.1(5) . .
Fe7 O40 Tb3 102.1(2) . .
C82 O41 Fe8 124.3(5) . .
C82 O41 Fe7 110.7(5) . .
Fe8 O41 Fe7 103.3(2) . .
C84 O42 H42 109.6 . .
C86 O43 Fe7 133.5(5) . .
C86 O43 Fe8 121.2(5) . .
Fe7 O43 Fe8 104.9(2) . .
C90 O44 Fe9 122.1(5) . .
C90 O44 Fe8 115.9(5) . .
Fe9 O44 Fe8 104.6(2) . .
C88 O45 Fe8 121.5(5) . .
C92 O46 Fe8 130.3(5) . .
C92 O46 Fe9 121.8(5) . .
Fe8 O46 Fe9 107.4(3) . .
C94 O47 Fe9 111.5(5) . .
C94 O47 Tb1 130.3(5) . 2_766
Fe9 O47 Tb1 107.4(2) . 2_766
C96 O48 H48 109.1 . .
C97 O49 H49 109.5 . .
O49 C97 H97A 109.5 . .
O49 C97 H97B 109.5 . .
H97A C97 H97B 109.5 . .
O49 C97 H97C 109.5 . .
H97A C97 H97C 109.5 . .
H97B C97 H97C 109.5 . .
C98 O50 H50 107.0 . .
O50 C98 H98A 109.5 . .
O50 C98 H98B 109.5 . .
H98A C98 H98B 109.5 . .
O50 C98 H98C 109.5 . .
H98A C98 H98C 109.5 . .
H98B C98 H98C 109.5 . .
C100 C99 H99A 109.5 . .
C100 C99 H99B 109.5 . .
H99A C99 H99B 109.5 . .
C100 C99 H99C 109.5 . .
H99A C99 H99C 109.5 . .
H99B C99 H99C 109.5 . .
C10A C99' H99D 109.5 . .
C10A C99' H99E 109.5 . .
H99D C99' H99E 109.5 . .
C10A C99' H99F 109.5 . .
H99D C99' H99F 109.5 . .
H99E C99' H99F 109.5 . .
N22 C100 C99 176(2) . .
N22A C10A C99' 175(4) . .
C101 O51 H51 154.7 . .
O51 C101 H10A 109.5 . .
O51 C101 H10B 109.5 . .
H10A C101 H10B 109.5 . .
O51 C101 H10C 109.5 . .
H10A C101 H10C 109.5 . .
H10B C101 H10C 109.5 . .
O59 C103 H10D 109.5 . .
O59 C103 H10E 109.5 . .
H10D C103 H10E 109.5 . .
O59 C103 H10F 109.5 . .
H10D C103 H10F 109.5 . .
H10E C103 H10F 109.5 . .
O56 C102 H10G 109.5 . .
O56 C102 H10H 109.5 . .
H10G C102 H10H 109.5 . .
O56 C102 H10I 109.5 . .
H10G C102 H10I 109.5 . .
H10H C102 H10I 109.5 . .
O56' C10B H10J 109.5 . .
O56' C10B H10K 109.5 . .
H10J C10B H10K 109.5 . .
O56' C10B H10L 109.5 . .
H10J C10B H10L 109.5 . .
H10K C10B H10L 109.5 . .
C105 C104 H10M 109.5 . .
C105 C104 H10N 109.5 . .
H10M C104 H10N 109.5 . .
C105 C104 H10O 109.5 . .
H10M C104 H10O 109.5 . .
H10N C104 H10O 109.5 . .
N105 C105 C104 161(5) . .

loop_
_geom_bond_atom_site_label_1
_geom_bond_atom_site_label_2
_geom_bond_distance
_geom_bond_site_symmetry_2
Tb1 O1 2.336(6) .
Tb1 O14 2.337(5) .
Tb1 O15 2.347(5) .
Tb1 O47 2.359(5) 2_766
Tb1 O3 2.363(5) .
Tb1 O16 2.369(5) .
Tb1 O13 2.405(5) .
Tb1 N1 2.672(7) .
Tb1 Fe1 3.3690(12) .
Tb2 O5 2.293(7) .
Tb2 O25 2.327(5) .
Tb2 O27 2.345(5) .
Tb2 O23 2.356(5) .
Tb2 O28 2.371(5) .
Tb2 O7 2.397(5) .
Tb2 O26 2.429(6) .
Tb2 N5 2.652(7) .
Tb2 Fe4 3.3974(12) .
Tb3 O9 2.333(6) .
Tb3 O37 2.333(6) .
Tb3 O35 2.338(5) .
Tb3 O39 2.342(5) .
Tb3 O11 2.362(6) .
Tb3 O40 2.364(5) .
Tb3 O38 2.428(6) .
Tb3 N9 2.686(7) .
Tb3 Fe7 3.3748(12) .
Tb3 Fe6 3.4833(12) .
Fe1 O15 1.945(5) .
Fe1 O16 1.952(5) .
Fe1 O19 1.965(6) .
Fe1 O17 2.020(5) .
Fe1 O4 2.034(6) .
Fe1 N2 2.276(7) .
Fe2 O20 1.905(6) .
Fe2 O22 1.988(6) .
Fe2 O17 2.012(6) .
Fe2 O21 2.021(6) .
Fe2 O19 2.037(5) .
Fe2 N3 2.272(8) .
Fe3 O25 1.953(5) .
Fe3 O23 1.985(6) .
Fe3 O22 1.989(6) .
Fe3 O21 2.013(5) .
Fe3 N13 2.037(8) .
Fe3 N4 2.283(7) .
Fe4 O27 1.948(5) .
Fe4 O28 1.958(5) .
Fe4 O31 1.985(6) .
Fe4 O8 2.034(5) .
Fe4 O29 2.038(5) .
Fe4 N6 2.280(6) .
Fe5 O32 1.898(6) .
Fe5 O34 2.002(5) .
Fe5 O29 2.005(5) .
Fe5 O33 2.037(5) .
Fe5 O31 2.043(6) .
Fe5 N7 2.274(7) .
Fe6 O37 1.935(5) .
Fe6 O35 1.979(6) .
Fe6 O34 1.997(5) .
Fe6 O33 2.016(5) .
Fe6 N16 2.058(8) .
Fe6 N8 2.269(7) .
Fe7 O39 1.945(6) .
Fe7 O43 1.955(5) .
Fe7 O40 1.962(5) .
Fe7 O41 2.039(5) .
Fe7 O12 2.060(5) .
Fe7 N10 2.229(7) .
Fe8 O45 1.915(6) .
Fe8 O46 1.987(6) .
Fe8 O41 1.994(5) .
Fe8 O44 2.033(6) .
Fe8 O43 2.035(5) .
Fe8 N11 2.261(6) .
Fe9 O14 1.953(6) 2_766
Fe9 O47 1.981(5) .
Fe9 O46 2.004(6) .
Fe9 O44 2.031(5) .
Fe9 N19 2.045(8) .
Fe9 N12 2.299(7) .
C1 O2 1.257(10) .
C1 O1 1.280(10) .
C1 C2 1.522(12) .
C2 C4 1.525(13) .
C2 C3 1.537(12) .
C2 H2 1.0000 .
C3 H3A 0.9800 .
C3 H3B 0.9800 .
C3 H3C 0.9800 .
C4 H4A 0.9800 .
C4 H4B 0.9800 .
C4 H4C 0.9800 .
C5 O3 1.249(10) .
C5 O4 1.286(9) .
C5 C6 1.513(11) .
C6 C7 1.502(13) .
C6 C8 1.515(13) .
C6 H6 1.0000 .
C7 H7A 0.9800 .
C7 H7B 0.9800 .
C7 H7C 0.9800 .
C8 H8A 0.9800 .
C8 H8B 0.9800 .
C8 H8C 0.9800 .
C9 O5 1.235(13) .
C9 O6 1.261(13) .
C9 C10 1.523(16) .
C10 C11' 1.37(2) .
C10 C11 1.369(19) .
C10 C12 1.475(17) .
C10 H10 1.0000 .
C10 H10Y 1.0000 .
C11 H11A 0.9800 .
C11 H11B 0.9800 .
C11 H11C 0.9800 .
C11' H11D 0.9800 .
C11' H11E 0.9800 .
C11' H11F 0.9800 .
C12 H12A 0.9800 .
C12 H12B 0.9800 .
C12 H12C 0.9800 .
C13 O7 1.254(9) .
C13 O8 1.276(10) .
C13 C14 1.511(12) .
C14 C16' 1.510(11) .
C14 C15 1.514(10) .
C14 C15' 1.519(11) .
C14 C16 1.525(10) .
C14 H14 1.0000 .
C14 H14' 1.0000 .
C15 H14' 1.2379 .
C15 H15A 0.9800 .
C15 H15B 0.9800 .
C15 H15C 0.9800 .
C15' H15D 0.9800 .
C15' H15E 0.9800 .
C15' H15F 0.9800 .
C16 H16A 0.9800 .
C16 H16B 0.9800 .
C16 H16C 0.9800 .
C16' H16D 0.9800 .
C16' H16E 0.9800 .
C16' H16F 0.9800 .
C17 O9 1.247(12) .
C17 O10 1.272(13) .
C17 C18' 1.542(8) .
C17 C18 1.554(8) .
C18 C19 1.5400(10) .
C18 C20 1.5400(10) .
C18 H18 1.0000 .
C18' C20' 1.542(9) .
C18' C19' 1.546(9) .
C18' H18' 1.0000 .
C19 H19A 0.9800 .
C19 H19B 0.9800 .
C19 H19C 0.9800 .
C19' H19D 0.9800 .
C19' H19E 0.9800 .
C19' H19F 0.9800 .
C20 H20A 0.9800 .
C20 H20B 0.9800 .
C20 H20C 0.9800 .
C20' H20D 0.9800 .
C20' H20E 0.9800 .
C20' H20F 0.9800 .
C21 O11 1.248(10) .
C21 O12 1.291(10) .
C21 C22 1.524(11) .
C22 C24 1.519(13) .
C22 C23 1.524(12) .
C22 H22 1.0000 .
C23 H23A 0.9800 .
C23 H23B 0.9800 .
C23 H23C 0.9800 .
C24 H24A 0.9800 .
C24 H24B 0.9800 .
C24 H24C 0.9800 .
C25 N1 1.471(11) .
C25 C26 1.508(12) .
C25 H25A 0.9900 .
C25 H25B 0.9900 .
C26 O13 1.438(10) .
C26 H26A 0.9900 .
C26 H26B 0.9900 .
C27 N1 1.477(10) .
C27 C28 1.521(12) .
C27 H27A 0.9900 .
C27 H27B 0.9900 .
C28 O14 1.400(10) .
C28 H28A 0.9900 .
C28 H28B 0.9900 .
C29 N1 1.495(10) .
C29 C30 1.539(12) .
C29 H29A 0.9900 .
C29 H29B 0.9900 .
C30 O15 1.414(10) .
C30 H30A 0.9900 .
C30 H30B 0.9900 .
C31 N2 1.475(10) .
C31 C32 1.522(11) .
C31 H31A 0.9900 .
C31 H31B 0.9900 .
C32 O16 1.400(10) .
C32 H32A 0.9900 .
C32 H32B 0.9900 .
C33 N2 1.495(10) .
C33 C34 1.511(11) .
C33 H33A 0.9900 .
C33 H33B 0.9900 .
C34 O17 1.427(10) .
C34 H34A 0.9900 .
C34 H34B 0.9900 .
C35 N2 1.493(10) .
C35 C36 1.511(11) .
C35 H35A 0.9900 .
C35 H35B 0.9900 .
C36 O18 1.417(10) .
C36 H36A 0.9900 .
C36 H36B 0.9900 .
C37 N3 1.491(11) .
C37 C38 1.517(12) .
C37 H37A 0.9900 .
C37 H37B 0.9900 .
C38 O19 1.413(10) .
C38 H38A 0.9900 .
C38 H38B 0.9900 .
C39 N3 1.490(11) .
C39 C40 1.508(13) .
C39 H39A 0.9900 .
C39 H39B 0.9900 .
C40 O20 1.406(12) .
C40 H40A 0.9900 .
C40 H40B 0.9900 .
C41 N3 1.480(11) .
C41 C42 1.489(12) .
C41 H41A 0.9900 .
C41 H41B 0.9900 .
C42 O21 1.437(9) .
C42 H42A 0.9900 .
C42 H42B 0.9900 .
C43 N4 1.484(11) .
C43 C44 1.501(13) .
C43 H43A 0.9900 .
C43 H43B 0.9900 .
C44 O22 1.420(10) .
C44 H44A 0.9900 .
C44 H44B 0.9900 .
C45 N4 1.494(12) .
C45 C46 1.517(13) .
C45 H45A 0.9900 .
C45 H45B 0.9900 .
C46 O23 1.410(9) .
C46 H46A 0.9900 .
C46 H46B 0.9900 .
C47 N4 1.483(12) .
C47 C48 1.502(12) .
C47 H47A 0.9900 .
C47 H47B 0.9900 .
C48 O24 1.409(11) .
C48 H48A 0.9900 .
C48 H48B 0.9900 .
C49 N5 1.490(10) .
C49 C50 1.506(11) .
C49 H49A 0.9900 .
C49 H49B 0.9900 .
C50 O25 1.402(9) .
C50 H50A 0.9900 .
C50 H50B 0.9900 .
C51 N5 1.464(10) .
C51 C52 1.510(12) .
C51 H51A 0.9900 .
C51 H51B 0.9900 .
C52 O26 1.449(10) .
C52 H52A 0.9900 .
C52 H52B 0.9900 .
C53 N5 1.489(10) .
C53 C54 1.516(11) .
C53 H53A 0.9900 .
C53 H53B 0.9900 .
C54 O27 1.409(9) .
C54 H54A 0.9900 .
C54 H54B 0.9900 .
C55 C56 1.469(12) .
C55 N6 1.487(11) .
C55 H55A 0.9900 .
C55 H55B 0.9900 .
C56 O28 1.390(11) .
C56 H56A 0.9900 .
C56 H56B 0.9900 .
C57 N6 1.499(10) .
C57 C58 1.505(11) .
C57 H57A 0.9900 .
C57 H57B 0.9900 .
C58 O29 1.429(9) .
C58 H58A 0.9900 .
C58 H58B 0.9900 .
C59 N6 1.479(11) .
C59 C60 1.513(12) .
C59 H59A 0.9900 .
C59 H59B 0.9900 .
C60 O30 1.423(12) .
C60 H60A 0.9900 .
C60 H60B 0.9900 .
C61 O31 1.414(9) .
C61 C62 1.509(12) .
C61 H61A 0.9900 .
C61 H61B 0.9900 .
C62 N7 1.488(10) .
C62 H62A 0.9900 .
C62 H62B 0.9900 .
C63 N7 1.455(11) .
C63 C64 1.530(11) .
C63 H63A 0.9900 .
C63 H63B 0.9900 .
C64 O32 1.402(10) .
C64 H64A 0.9900 .
C64 H64B 0.9900 .
C65 O33 1.401(9) .
C65 C66 1.543(12) .
C65 H65A 0.9900 .
C65 H65B 0.9900 .
C66 N7 1.494(10) .
C66 H66A 0.9900 .
C66 H66B 0.9900 .
C67 N8 1.483(10) .
C67 C68 1.503(11) .
C67 H67A 0.9900 .
C67 H67B 0.9900 .
C68 O34 1.421(9) .
C68 H68A 0.9900 .
C68 H68B 0.9900 .
C69 N8 1.491(11) .
C69 C70 1.522(11) .
C69 H69A 0.9900 .
C69 H69B 0.9900 .
C70 O35 1.438(9) .
C70 H70A 0.9900 .
C70 H70B 0.9900 .
C71 C72 1.496(12) .
C71 N8 1.506(10) .
C71 H71A 0.9900 .
C71 H71B 0.9900 .
C72 O36 1.417(10) .
C72 H72A 0.9900 .
C72 H72B 0.9900 .
C73 N9 1.485(11) .
C73 C74 1.516(12) .
C73 H73A 0.9900 .
C73 H73B 0.9900 .
C74 O37 1.427(10) .
C74 H74A 0.9900 .
C74 H74B 0.9900 .
C75 N9 1.486(11) .
C75 C76 1.527(12) .
C75 H75A 0.9900 .
C75 H75B 0.9900 .
C76 O38 1.437(10) .
C76 H76A 0.9900 .
C76 H76B 0.9900 .
C77 N9 1.492(11) .
C77 C78 1.515(12) .
C77 H77A 0.9900 .
C77 H77B 0.9900 .
C78 O39 1.419(10) .
C78 H78A 0.9900 .
C78 H78B 0.9900 .
C79 N10 1.481(10) .
C79 C80 1.505(11) .
C79 H79A 0.9900 .
C79 H79B 0.9900 .
C80 O40 1.413(10) .
C80 H80A 0.9900 .
C80 H80B 0.9900 .
C81 C82 1.510(12) .
C81 N10 1.518(10) .
C81 H81A 0.9900 .
C81 H81B 0.9900 .
C82 O41 1.410(10) .
C82 H82A 0.9900 .
C82 H82B 0.9900 .
C83 N10 1.466(10) .
C83 C84 1.511(12) .
C83 H83A 0.9900 .
C83 H83B 0.9900 .
C84 O42 1.438(11) .
C84 H84A 0.9900 .
C84 H84B 0.9900 .
C85 N11 1.473(10) .
C85 C86 1.532(12) .
C85 H85A 0.9900 .
C85 H85B 0.9900 .
C86 O43 1.417(9) .
C86 H86A 0.9900 .
C86 H86B 0.9900 .
C87 N11 1.481(11) .
C87 C88 1.526(11) .
C87 H87A 0.9900 .
C87 H87B 0.9900 .
C88 O45 1.396(10) .
C88 H88A 0.9900 .
C88 H88B 0.9900 .
C89 N11 1.464(10) .
C89 C90 1.518(12) .
C89 H89A 0.9900 .
C89 H89B 0.9900 .
C90 O44 1.414(9) .
C90 H90A 0.9900 .
C90 H90B 0.9900 .
C91 N12 1.470(11) .
C91 C92 1.514(13) .
C91 H91A 0.9900 .
C91 H91B 0.9900 .
C92 O46 1.422(9) .
C92 H92A 0.9900 .
C92 H92B 0.9900 .
C93 N12 1.481(11) .
C93 C94 1.519(12) .
C93 H93A 0.9900 .
C93 H93B 0.9900 .
C94 O47 1.400(9) .
C94 H94A 0.9900 .
C94 H94B 0.9900 .
C95 N12 1.492(12) .
C95 C96 1.526(13) .
C95 H95A 0.9900 .
C95 H95B 0.9900 .
C96 O48 1.435(13) .
C96 H96A 0.9900 .
C96 H96B 0.9900 .
N13 N14' 1.093(10) .
N13 N14 1.119(10) .
N14 N15 1.202(8) .
N14' N15' 1.202(8) .
N16 N17 1.170(10) .
N17 N18 1.175(11) .
N19 N20 1.157(12) .
N20 N21 1.207(14) .
O14 Fe9 1.953(6) 2_766
O18 H18A 0.8401 .
O24 H24 0.8398 .
O30 H30 0.8400 .
O36 H36 0.8402 .
O42 H42 0.8399 .
O47 Tb1 2.359(5) 2_766
O48 H48 0.8398 .
O49 C97 1.406(11) .
O49 H49 0.8400 .
C97 H97A 0.9800 .
C97 H97B 0.9800 .
C97 H97C 0.9800 .
O50 C98 1.41(2) .
O50 H50 0.8399 .
C98 H98A 0.9800 .
C98 H98B 0.9800 .
C98 H98C 0.9800 .
C99 C100 1.545(9) .
C99 H99A 0.9800 .
C99 H99B 0.9800 .
C99 H99C 0.9800 .
C99' C10A 1.545(9) .
C99' H99D 0.9800 .
C99' H99E 0.9800 .
C99' H99F 0.9800 .
C100 N22 1.154(12) .
C10A N22A 1.154(12) .
O51 C101 1.399(12) .
O51 H51 0.8399 .
C101 H10A 0.9800 .
C101 H10B 0.9800 .
C101 H10C 0.9800 .
O56 C102 1.510(10) .
O56' C10B 1.517(14) .
O59 C103 1.436(18) .
C103 H10D 0.9800 .
C103 H10E 0.9800 .
C103 H10F 0.9800 .
C102 H10G 0.9800 .
C102 H10H 0.9800 .
C102 H10I 0.9800 .
C10B H10J 0.9800 .
C10B H10K 0.9800 .
C10B H10L 0.9800 .
N105 C105 1.12(4) .
C104 C105 1.553(19) .
C104 H10M 0.9800 .
C104 H10N 0.9800 .
C104 H10O 0.9800 .
